data_2109020
loop_
_publ_author_name
'Cametti, Georgia'
'Nagashima, Mariko'
'Churakov, Sergey V.'

_publ_section_title
;
 Role of lone-pair electron localization in temperature-induced phase
 transitions in mimetite
;
_journal_coeditor_code TQ5003
_journal_issue 4
_journal_name_full 'Acta Crystallographica Section B'
_journal_page_first
;
;
_journal_paper_doi 10.1107/S2052520622006254
_journal_volume 78
_journal_year 2022
_chemical_formula_sum 'As4 Cl1.33 O16 Pb6.67'
_chemical_formula_weight 1984.21
_chemical_name_common mimetite
_space_group_crystal_system monoclinic
_space_group_IT_number 4
_space_group_name_Hall 'P 2yb'
_space_group_name_H-M_alt 'P 1 21 1'
_atom_sites_solution_primary direct
_atom_sites_solution_secondary difmap
_audit_creation_method SHELXL-2014
_cell_angle_alpha 90
_cell_angle_beta 119.953(6)
_cell_angle_gamma 90
_cell_formula_units_Z 6
_cell_length_a 20.4487(9)
_cell_length_b 7.4362(2)
_cell_length_c 20.4513(9)
_cell_measurement_reflns_used 23365
_cell_measurement_temperature 123(2)
_cell_measurement_theta_max 29.42
_cell_measurement_theta_min 2.8
_cell_volume 2694.5(2)
_computing_cell_refinement 'CrysAlisPro 1.171.41.104a (Rigaku Oxford Diffraction, 2021)'
_computing_data_collection 'CrysAlisPro 1.171.41.104a (Rigaku Oxford Diffraction, 2021)'
_computing_data_reduction 'CrysAlisPro 1.171.41.104a (Rigaku Oxford Diffraction, 2021)'
_computing_structure_refinement 'SHELXL-2014 (Sheldrick, 2014)'
_diffrn_ambient_temperature 123(2)
_diffrn_measured_fraction_theta_full 0.997
_diffrn_measured_fraction_theta_max 0.973
_diffrn_measurement_device_type 'XtalLAB, Synergy, Dualflex, Hypix'
_diffrn_measurement_method 'o scan'
_diffrn_radiation_type AgK\a
_diffrn_radiation_wavelength 0.56087
_diffrn_reflns_av_R_equivalents 0.0555
_diffrn_reflns_av_unetI/netI 0.0693
_diffrn_reflns_Laue_measured_fraction_full 0.997
_diffrn_reflns_Laue_measured_fraction_max 0.973
_diffrn_reflns_limit_h_max 31
_diffrn_reflns_limit_h_min -31
_diffrn_reflns_limit_k_max 11
_diffrn_reflns_limit_k_min -10
_diffrn_reflns_limit_l_max 31
_diffrn_reflns_limit_l_min -31
_diffrn_reflns_number 50947
_diffrn_reflns_point_group_measured_fraction_full 0.998
_diffrn_reflns_point_group_measured_fraction_max 0.976
_diffrn_reflns_theta_full 19.665
_diffrn_reflns_theta_max 25.559
_diffrn_reflns_theta_min 1.814
_diffrn_source 'micro-focus sealed X-ray tube'
_exptl_absorpt_coefficient_mu 37.486
_exptl_absorpt_correction_T_max 1.00000
_exptl_absorpt_correction_T_min 0.30351
_exptl_absorpt_correction_type multi-scan
_exptl_crystal_colour 'pale orange'
_exptl_crystal_density_diffrn 7.337
_exptl_crystal_description fragment
_exptl_crystal_F_000 4976
_exptl_crystal_size_max 0.10
_exptl_crystal_size_mid 0.06
_exptl_crystal_size_min 0.04
_refine_diff_density_max 6.418
_refine_diff_density_min -11.988
_refine_diff_density_rms 0.847
_refine_ls_abs_structure_details
;
 Refined as an inversion twin.
;
_refine_ls_abs_structure_Flack 0.51(5)
_refine_ls_extinction_method none
_refine_ls_goodness_of_fit_ref 1.075
_refine_ls_hydrogen_treatment undef
_refine_ls_matrix_type full
_refine_ls_number_parameters 387
_refine_ls_number_reflns 19430
_refine_ls_number_restraints 1
_refine_ls_restrained_S_all 1.075
_refine_ls_R_factor_all 0.0717
_refine_ls_R_factor_gt 0.0551
_refine_ls_shift/su_max 0.000
_refine_ls_shift/su_mean 0.000
_refine_ls_structure_factor_coef Fsqd
_refine_ls_weighting_details 'w=1/[\s^2^(Fo^2^)+226.1430P] where P=(Fo^2^+2Fc^2^)/3'
_refine_ls_weighting_scheme calc
_refine_ls_wR_factor_gt 0.1190
_refine_ls_wR_factor_ref 0.1288
_reflns_Friedel_coverage 0.881
_reflns_Friedel_fraction_full 1.000
_reflns_Friedel_fraction_max 0.978
_reflns_number_gt 15378
_reflns_number_total 19430
_reflns_threshold_expression 'I > 2\s(I)'
_cod_data_source_file tq5003sup1.cif
_cod_data_source_block Mim123K
_cod_depositor_comments
;
The following automatic conversions were performed:

data item '_atom_sites_solution_secondary' value 'Difmap' was changed
to 'difmap' in accordance with the
/home/data/users/saulius/crontab/automatic-downloads/rss-feeds/IUCr/lib/dictionaries/cif_core.dic
dictionary named 'cif_core.dic' version 2.4.2 last updated on
2011-04-26.

Automatic conversion script
Id: cif_fix_values 7556 2019-12-06 15:28:31Z antanas 
;
_cod_original_sg_symbol_H-M 'P 21'
_cod_database_code 2109020
_shelx_space_group_comment
;
The symmetry employed for this shelxl refinement is uniquely defined
by the following loop, which should always be used as a source of
symmetry information in preference to the above space-group names.
They are only intended as comments.
;
_oxdiff_exptl_absorpt_empirical_full_min 0.549
_oxdiff_exptl_absorpt_empirical_full_max 1.810
_oxdiff_exptl_absorpt_empirical_details
;
Empirical correction (ABSPACK) includes:
- Absorption correction using spherical harmonics
- Frame scaling
- Detector area scaling
;
_shelxl_version_number 2014-1

loop_
_space_group_symop_operation_xyz
'x, y, z'
'-x, y+1/2, -z'

loop_
_atom_site_label
_atom_site_type_symbol
_atom_site_fract_x
_atom_site_fract_y
_atom_site_fract_z
_atom_site_U_iso_or_equiv
_atom_site_adp_type
_atom_site_occupancy
_atom_site_site_symmetry_order
_atom_site_calc_flag
_atom_site_refinement_flags_posn
_atom_site_refinement_flags_adp
_atom_site_refinement_flags_occupancy
_atom_site_disorder_assembly
_atom_site_disorder_group
Pb11 Pb 0.67158(7) 0.67246(18) 0.34060(7) 0.00643(6) Uani 1 1 d . . . . .
Pb12 Pb 0.65922(7) 0.67465(18) 0.83093(7) 0.00643(6) Uani 1 1 d . . . . .
Pb13 Pb 0.66211(7) 0.18562(18) 0.32800(7) 0.00643(6) Uani 1 1 d . . . . .
Pb14 Pb 0.67393(7) 0.18808(18) 0.83747(7) 0.00643(6) Uani 1 1 d . . . . .
Pb15 Pb 0.16622(7) 0.19052(18) 0.82798(7) 0.00643(6) Uani 1 1 d . . . . .
Pb16 Pb 0.83427(7) 0.6856(2) 0.66017(7) 0.00643(6) Uani 1 1 d . . . . .
Pb17 Pb 0.83212(7) 0.17129(19) 0.67397(7) 0.00643(6) Uani 1 1 d . . . . .
Pb18 Pb 0.16661(7) 0.67599(19) 0.83806(7) 0.00643(6) Uani 1 1 d . . . . .
Pb21 Pb 0.00278(9) 0.9229(2) 0.87644(9) 0.0137(3) Uani 1 1 d . . . . .
Pb22 Pb 0.62372(8) 0.94856(19) 0.62674(8) 0.0045(2) Uani 1 1 d . . . . .
Pb23 Pb 0.87531(7) 0.92029(19) -0.00039(8) 0.0051(2) Uani 1 1 d . . . . .
Pb24 Pb 0.37581(8) 0.4192(2) 0.87265(8) 0.0079(3) Uani 1 1 d . . . . .
Pb25 Pb -0.00268(7) 0.41789(17) 0.62334(7) 0.00270(19) Uiso 1 1 d . . . . .
Pb26 Pb 0.87589(9) 0.9330(2) 0.49943(9) 0.0145(3) Uani 1 1 d . . . . .
Pb27 Pb 0.87685(8) 0.4587(2) 0.87806(8) 0.0056(2) Uani 1 1 d . . . . .
Pb28 Pb 0.62367(8) 0.45183(17) 0.50066(8) 0.0044(2) Uani 1 1 d . . . . .
Pb29 Pb 0.49970(8) 0.4576(2) 0.62329(8) 0.0059(2) Uiso 1 1 d . . . . .
P210 Pb 0.62524(8) 0.4179(2) 0.00207(8) 0.0081(2) Uani 1 1 d . . . . .
P211 Pb 0.50022(8) 0.4205(2) 0.12313(8) 0.0084(2) Uani 1 1 d . . . . .
P212 Pb 0.87712(8) 0.3999(2) 0.37818(8) 0.0087(3) Uani 1 1 d . . . . .
As1 As 0.4879(2) 0.4280(6) 0.2944(2) 0.0048(3) Uani 1 1 d . . . . .
As11 As 0.4860(2) 0.4292(6) 0.7945(2) 0.0048(3) Uani 1 1 d . . . . .
As2 As 0.7059(2) 0.4383(6) 0.1954(2) 0.0045(5) Uani 1 1 d . . . . .
As21 As 0.2027(2) 0.4312(6) 0.6906(2) 0.0045(5) Uani 1 1 d . . . . .
As3 As 0.7057(2) 0.4225(6) 0.6954(2) 0.0058(6) Uani 1 1 d . . . . .
As31 As 0.7958(2) 0.9329(6) 0.8091(2) 0.0045(6) Uani 1 1 d . . . . .
As4 As 0.8062(2) 0.4314(6) 1.0121(2) 0.0051(5) Uani 1 1 d . . . . .
As41 As 0.6929(2) 0.9320(6) -0.0112(2) 0.0051(5) Uani 1 1 d . . . . .
As5 As 0.8073(2) 0.4318(6) 0.5137(2) 0.0046(4) Uani 1 1 d . . . . .
As51 As 0.6925(2) 0.9245(6) 0.4895(2) 0.0046(4) Uani 1 1 d . . . . .
As6 As 1.0096(2) 0.9389(5) 0.7031(2) 0.0038(6) Uani 1 1 d . . . . .
As61 As -0.0105(2) 0.4240(6) 0.7979(2) 0.0051(6) Uani 1 1 d . . . . .
Cl1 Cl 0.9919(4) 0.6691(12) 0.4902(4) 0.0066(12) Uiso 1 1 d . . . . .
Cl2 Cl 0.5013(5) 0.6958(13) 0.4944(5) 0.0119(14) Uiso 1 1 d . . . . .
Cl3 Cl 0.5008(4) 0.6711(10) 0.9981(4) 0.0025(10) Uiso 1 1 d . . . . .
Cl4 Cl 0.0087(5) 0.6782(13) 0.0099(4) 0.0091(13) Uiso 1 1 d . . . . .
O11 O 0.0828(15) 0.431(4) 0.8397(15) 0.0066(8) Uani 1 1 d . . . . .
O12 O 0.1571(14) 0.423(3) 0.7435(15) 0.0066(8) Uani 1 1 d . . . . .
O13 O 0.7423(14) 0.930(3) 0.0830(16) 0.0066(8) Uani 1 1 d . . . . .
O14 O 0.9138(15) 0.936(3) 0.6655(15) 0.0066(8) Uani 1 1 d . . . . .
O15 O 0.8360(14) 0.923(3) 0.7554(15) 0.0066(8) Uani 1 1 d . . . . .
O16 O 0.7499(14) 0.935(3) 0.5848(16) 0.0066(8) Uani 1 1 d . . . . .
O17 O 0.7578(14) 0.428(3) 0.4183(15) 0.0066(8) Uani 1 1 d . . . . .
O18 O 0.6658(15) 0.427(3) 0.2516(15) 0.0066(8) Uani 1 1 d . . . . .
O19 O 0.5869(14) 0.438(3) 0.3411(14) 0.0066(8) Uani 1 1 d . . . . .
O110 O 0.7483(14) 0.435(3) 0.9173(15) 0.0066(8) Uani 1 1 d . . . . .
O111 O 0.6648(15) 0.426(4) 0.7468(15) 0.0066(8) Uani 1 1 d . . . . .
O112 O 0.5784(14) 0.429(4) 0.8338(14) 0.0066(8) Uani 1 1 d . . . . .
O21 O 0.8037(14) 0.415(3) 0.2461(13) 0.0083(9) Uani 1 1 d . . . . .
O22 O 0.7533(14) 0.453(3) 1.0588(15) 0.0083(9) Uani 1 1 d . . . . .
O23 O 1.0512(14) 0.882(3) 0.7957(15) 0.0083(9) Uani 1 1 d . . . . .
O24 O -0.0548(14) 0.468(4) 0.7045(15) 0.0083(9) Uani 1 1 d . . . . .
O25 O 0.7573(14) 0.394(3) 0.5543(14) 0.0083(9) Uani 1 1 d . . . . .
O26 O 0.7978(13) 0.478(3) 0.7465(13) 0.0083(9) Uani 1 1 d . . . . .
O27 O 0.2942(14) 0.484(4) 0.7442(13) 0.0083(9) Uani 1 1 d . . . . .
O28 O 0.7469(12) 0.980(3) 0.4464(13) 0.0083(9) Uani 1 1 d . . . . .
O29 O 0.4427(15) 0.399(4) 0.7002(16) 0.0083(9) Uani 1 1 d . . . . .
O210 O 0.4466(15) 0.450(3) 0.1995(16) 0.0083(9) Uani 1 1 d . . . . .
O211 O 0.7424(14) 0.922(3) -0.0530(14) 0.0083(9) Uani 1 1 d . . . . .
O212 O 0.7008(14) 0.890(4) 0.7581(13) 0.0083(9) Uani 1 1 d . . . . .
O31 O 0.6221(16) 1.087(4) 0.4554(17) 0.0115(7) Uiso 1 1 d . . . . .
O32 O 0.6517(15) 0.726(4) 0.4562(15) 0.0115(7) Uiso 1 1 d . . . . .
O33 O 0.8481(14) 0.638(4) 0.5449(15) 0.0115(7) Uiso 1 1 d . . . . .
O34 O 0.6644(16) 0.570(4) 0.6226(15) 0.0115(7) Uiso 1 1 d . . . . .
O35 O 0.6997(15) 0.216(4) 0.6601(15) 0.0115(7) Uiso 1 1 d . . . . .
O36 O 0.8390(14) 0.777(3) 0.8785(14) 0.0115(7) Uiso 1 1 d . . . . .
O37 O -0.0429(15) 0.214(4) 0.8069(15) 0.0115(7) Uiso 1 1 d . . . . .
O38 O 0.4511(15) 0.586(4) 0.3254(15) 0.0115(7) Uiso 1 1 d . . . . .
O39 O -0.0409(16) 0.579(4) 0.8375(16) 0.0115(7) Uiso 1 1 d . . . . .
O310 O 1.0407(15) 1.141(4) 0.6957(15) 0.0115(7) Uiso 1 1 d . . . . .
O311 O 1.0371(15) 0.791(4) 0.6583(15) 0.0115(7) Uiso 1 1 d . . . . .
O312 O 0.8046(14) 1.134(3) 0.8515(13) 0.0115(7) Uiso 1 1 d . . . . .
O313 O 0.4542(15) 0.268(4) 0.8302(15) 0.0115(7) Uiso 1 1 d . . . . .
O314 O 0.8762(15) 0.282(3) 0.5419(15) 0.0115(7) Uiso 1 1 d . . . . .
O315 O 0.8712(15) 0.603(3) 1.0450(15) 0.0115(7) Uiso 1 1 d . . . . .
O316 O 0.4580(14) 0.219(3) 0.3036(14) 0.0115(7) Uiso 1 1 d . . . . .
O317 O 0.4547(14) 0.616(3) 0.8130(14) 0.0115(7) Uiso 1 1 d . . . . .
O318 O 0.6249(16) 0.788(4) -0.0432(16) 0.0115(7) Uiso 1 1 d . . . . .
O319 O 0.6696(15) 0.281(4) 0.1269(15) 0.0115(7) Uiso 1 1 d . . . . .
O320 O 0.1887(14) 0.249(3) 0.6372(13) 0.0115(7) Uiso 1 1 d . . . . .
O321 O 0.1715(14) 0.601(4) 0.6271(14) 0.0115(7) Uiso 1 1 d . . . . .
O322 O 0.6545(15) 1.146(4) -0.0390(15) 0.0115(7) Uiso 1 1 d . . . . .
O323 O 0.6952(15) 0.640(4) 0.1561(15) 0.0115(7) Uiso 1 1 d . . . . .
O324 O 0.8570(14) 0.243(3) 1.0470(15) 0.0115(7) Uiso 1 1 d . . . . .

loop_
_atom_site_aniso_label
_atom_site_aniso_U_11
_atom_site_aniso_U_22
_atom_site_aniso_U_33
_atom_site_aniso_U_23
_atom_site_aniso_U_13
_atom_site_aniso_U_12
Pb11 0.00727(11) 0.00460(11) 0.00703(10) 0.00000(10) 0.00327(9) 0.00011(10)
Pb12 0.00727(11) 0.00460(11) 0.00703(10) 0.00000(10) 0.00327(9) 0.00011(10)
Pb13 0.00727(11) 0.00460(11) 0.00703(10) 0.00000(10) 0.00327(9) 0.00011(10)
Pb14 0.00727(11) 0.00460(11) 0.00703(10) 0.00000(10) 0.00327(9) 0.00011(10)
Pb15 0.00727(11) 0.00460(11) 0.00703(10) 0.00000(10) 0.00327(9) 0.00011(10)
Pb16 0.00727(11) 0.00460(11) 0.00703(10) 0.00000(10) 0.00327(9) 0.00011(10)
Pb17 0.00727(11) 0.00460(11) 0.00703(10) 0.00000(10) 0.00327(9) 0.00011(10)
Pb18 0.00727(11) 0.00460(11) 0.00703(10) 0.00000(10) 0.00327(9) 0.00011(10)
Pb21 0.0115(5) 0.0218(7) 0.0087(5) -0.0012(4) 0.0057(4) 0.0017(4)
Pb22 0.0059(5) 0.0018(5) 0.0051(5) -0.0019(4) 0.0021(5) -0.0013(4)
Pb23 0.0049(5) 0.0024(4) 0.0080(5) -0.0021(4) 0.0034(5) -0.0014(4)
Pb24 0.0054(5) 0.0110(7) 0.0062(5) 0.0005(4) 0.0021(5) 0.0002(5)
Pb26 0.0061(6) 0.0289(10) 0.0084(6) 0.0036(6) 0.0037(5) 0.0011(6)
Pb27 0.0051(5) 0.0042(5) 0.0054(5) 0.0013(4) 0.0011(5) 0.0011(4)
Pb28 0.0065(5) 0.0012(5) 0.0061(5) 0.0000(4) 0.0036(5) -0.0003(4)
P210 0.0042(5) 0.0123(6) 0.0070(5) 0.0010(5) 0.0021(5) 0.0016(5)
P211 0.0070(5) 0.0116(5) 0.0051(4) 0.0012(3) 0.0019(4) 0.0001(3)
P212 0.0055(5) 0.0144(6) 0.0057(5) -0.0006(5) 0.0025(5) -0.0002(5)
As1 0.0041(6) 0.0047(7) 0.0051(6) 0.0010(12) 0.0019(5) -0.0003(12)
As11 0.0041(6) 0.0047(7) 0.0051(6) 0.0010(12) 0.0019(5) -0.0003(12)
As2 0.0023(10) 0.0056(10) 0.0048(12) 0.0000(11) 0.0011(10) 0.0005(12)
As21 0.0023(10) 0.0056(10) 0.0048(12) 0.0000(11) 0.0011(10) 0.0005(12)
As3 0.0079(14) 0.0050(13) 0.0025(14) -0.0020(13) 0.0012(13) -0.0011(14)
As31 0.0067(14) 0.0044(14) 0.0035(14) -0.0006(12) 0.0034(13) -0.0006(13)
As4 0.0034(10) 0.0063(12) 0.0045(8) -0.0018(5) 0.0011(9) 0.0003(5)
As41 0.0034(10) 0.0063(12) 0.0045(8) -0.0018(5) 0.0011(9) 0.0003(5)
As5 0.0043(10) 0.0042(11) 0.0041(8) -0.0004(5) 0.0012(9) -0.0005(5)
As51 0.0043(10) 0.0042(11) 0.0041(8) -0.0004(5) 0.0012(9) -0.0005(5)
As6 0.0018(14) 0.0032(16) 0.0075(14) 0.0007(13) 0.0031(13) 0.0011(12)
As61 0.0059(15) 0.0055(16) 0.0031(13) -0.0017(13) 0.0016(13) -0.0020(14)
O11 0.004(2) 0.0077(19) 0.0080(19) 0.0019(19) 0.0032(17) 0.0001(18)
O12 0.004(2) 0.0077(19) 0.0080(19) 0.0019(19) 0.0032(17) 0.0001(18)
O13 0.004(2) 0.0077(19) 0.0080(19) 0.0019(19) 0.0032(17) 0.0001(18)
O14 0.004(2) 0.0077(19) 0.0080(19) 0.0019(19) 0.0032(17) 0.0001(18)
O15 0.004(2) 0.0077(19) 0.0080(19) 0.0019(19) 0.0032(17) 0.0001(18)
O16 0.004(2) 0.0077(19) 0.0080(19) 0.0019(19) 0.0032(17) 0.0001(18)
O17 0.004(2) 0.0077(19) 0.0080(19) 0.0019(19) 0.0032(17) 0.0001(18)
O18 0.004(2) 0.0077(19) 0.0080(19) 0.0019(19) 0.0032(17) 0.0001(18)
O19 0.004(2) 0.0077(19) 0.0080(19) 0.0019(19) 0.0032(17) 0.0001(18)
O110 0.004(2) 0.0077(19) 0.0080(19) 0.0019(19) 0.0032(17) 0.0001(18)
O111 0.004(2) 0.0077(19) 0.0080(19) 0.0019(19) 0.0032(17) 0.0001(18)
O112 0.004(2) 0.0077(19) 0.0080(19) 0.0019(19) 0.0032(17) 0.0001(18)
O21 0.007(2) 0.012(3) 0.0078(18) 0.000(2) 0.0052(17) -0.001(2)
O22 0.007(2) 0.012(3) 0.0078(18) 0.000(2) 0.0052(17) -0.001(2)
O23 0.007(2) 0.012(3) 0.0078(18) 0.000(2) 0.0052(17) -0.001(2)
O24 0.007(2) 0.012(3) 0.0078(18) 0.000(2) 0.0052(17) -0.001(2)
O25 0.007(2) 0.012(3) 0.0078(18) 0.000(2) 0.0052(17) -0.001(2)
O26 0.007(2) 0.012(3) 0.0078(18) 0.000(2) 0.0052(17) -0.001(2)
O27 0.007(2) 0.012(3) 0.0078(18) 0.000(2) 0.0052(17) -0.001(2)
O28 0.007(2) 0.012(3) 0.0078(18) 0.000(2) 0.0052(17) -0.001(2)
O29 0.007(2) 0.012(3) 0.0078(18) 0.000(2) 0.0052(17) -0.001(2)
O210 0.007(2) 0.012(3) 0.0078(18) 0.000(2) 0.0052(17) -0.001(2)
O211 0.007(2) 0.012(3) 0.0078(18) 0.000(2) 0.0052(17) -0.001(2)
O212 0.007(2) 0.012(3) 0.0078(18) 0.000(2) 0.0052(17) -0.001(2)

loop_
_atom_type_symbol
_atom_type_description
_atom_type_scat_dispersion_real
_atom_type_scat_dispersion_imag
_atom_type_scat_source
O O 0.0056 0.0036 'International Tables Vol C Tables 4.2.6.8 and 6.1.1.4'
Cl Cl 0.0998 0.0984 'International Tables Vol C Tables 4.2.6.8 and 6.1.1.4'
As As 0.2758 1.3314 'International Tables Vol C Tables 4.2.6.8 and 6.1.1.4'
Pb Pb -1.1676 6.9287 'International Tables Vol C Tables 4.2.6.8 and 6.1.1.4'

loop_
_geom_angle_atom_site_label_1
_geom_angle_atom_site_label_2
_geom_angle_atom_site_label_3
_geom_angle
_geom_angle_site_symmetry_1
_geom_angle_site_symmetry_3
_geom_angle_publ_flag
O19 Pb11 O17 75.8(8) . . ?
O19 Pb11 O18 73.3(8) . . ?
O17 Pb11 O18 72.3(8) . . ?
O19 Pb11 O32 71.2(8) . . ?
O17 Pb11 O32 85.1(8) . . ?
O18 Pb11 O32 141.5(8) . . ?
O19 Pb11 O29 86.7(8) . 2_656 ?
O17 Pb11 O29 154.2(7) . 2_656 ?
O18 Pb11 O29 120.9(9) . 2_656 ?
O32 Pb11 O29 71.3(8) . 2_656 ?
O19 Pb11 O320 146.2(8) . 2_656 ?
O17 Pb11 O320 72.3(8) . 2_656 ?
O18 Pb11 O320 86.6(7) . 2_656 ?
O32 Pb11 O320 116.1(8) . 2_656 ?
O29 Pb11 O320 127.2(8) 2_656 2_656 ?
O19 Pb11 O28 130.4(7) . . ?
O17 Pb11 O28 98.8(8) . . ?
O18 Pb11 O28 153.0(7) . . ?
O32 Pb11 O28 59.2(7) . . ?
O29 Pb11 O28 78.2(7) 2_656 . ?
O320 Pb11 O28 66.5(6) 2_656 . ?
O19 Pb11 O27 150.1(8) . 2_656 ?
O17 Pb11 O27 127.2(7) . 2_656 ?
O18 Pb11 O27 94.4(7) . 2_656 ?
O32 Pb11 O27 123.9(8) . 2_656 ?
O29 Pb11 O27 76.3(7) 2_656 2_656 ?
O320 Pb11 O27 55.8(7) 2_656 2_656 ?
O28 Pb11 O27 70.3(6) . 2_656 ?
O19 Pb11 O313 88.8(8) . 2_656 ?
O17 Pb11 O313 141.8(8) . 2_656 ?
O18 Pb11 O313 69.8(8) . 2_656 ?
O32 Pb11 O313 123.1(7) . 2_656 ?
O29 Pb11 O313 54.4(7) 2_656 2_656 ?
O320 Pb11 O313 109.8(7) 2_656 2_656 ?
O28 Pb11 O313 117.3(7) . 2_656 ?
O27 Pb11 O313 61.3(7) 2_656 2_656 ?
O112 Pb12 O110 73.8(8) . . ?
O112 Pb12 O111 74.9(8) . . ?
O110 Pb12 O111 72.7(9) . . ?
O112 Pb12 O212 151.4(8) . . ?
O110 Pb12 O212 120.4(7) . . ?
O111 Pb12 O212 85.6(8) . . ?
O112 Pb12 O316 81.2(8) . 2_656 ?
O110 Pb12 O316 141.8(8) . 2_656 ?
O111 Pb12 O316 73.1(8) . 2_656 ?
O212 Pb12 O316 73.1(7) . 2_656 ?
O112 Pb12 O211 126.3(7) . 1_556 ?
O110 Pb12 O211 87.2(8) . 1_556 ?
O111 Pb12 O211 145.9(7) . 1_556 ?
O212 Pb12 O211 81.2(7) . 1_556 ?
O316 Pb12 O211 131.1(7) 2_656 1_556 ?
O112 Pb12 O210 95.3(7) . 2_656 ?
O110 Pb12 O210 150.8(7) . 2_656 ?
O111 Pb12 O210 131.5(9) . 2_656 ?
O212 Pb12 O210 82.0(7) . 2_656 ?
O316 Pb12 O210 58.4(8) 2_656 2_656 ?
O211 Pb12 O210 77.6(7) 1_556 2_656 ?
O112 Pb12 O318 75.6(8) . 1_556 ?
O110 Pb12 O318 89.7(8) . 1_556 ?
O111 Pb12 O318 148.8(8) . 1_556 ?
O212 Pb12 O318 125.6(7) . 1_556 ?
O316 Pb12 O318 111.7(7) 2_656 1_556 ?
O211 Pb12 O318 54.1(7) 1_556 1_556 ?
O210 Pb12 O318 61.2(8) 2_656 1_556 ?
O112 Pb12 As1 94.4(6) . 2_656 ?
O110 Pb12 As1 168.0(6) . 2_656 ?
O111 Pb12 As1 102.3(6) . 2_656 ?
O212 Pb12 As1 69.2(5) . 2_656 ?
O316 Pb12 As1 29.8(5) 2_656 2_656 ?
O211 Pb12 As1 102.1(5) 1_556 2_656 ?
O210 Pb12 As1 30.0(6) 2_656 2_656 ?
O318 Pb12 As1 89.6(5) 1_556 2_656 ?
O18 Pb13 O19 74.6(8) . . ?
O18 Pb13 O27 85.9(8) . 2_646 ?
O19 Pb13 O27 154.7(8) . 2_646 ?
O18 Pb13 O17 71.9(9) . . ?
O19 Pb13 O17 72.2(8) . . ?
O27 Pb13 O17 117.2(7) 2_646 . ?
O18 Pb13 O28 143.7(8) . 1_545 ?
O19 Pb13 O28 119.1(7) . 1_545 ?
O27 Pb13 O28 86.1(7) 2_646 1_545 ?
O17 Pb13 O28 80.5(8) . 1_545 ?
O18 Pb13 O317 75.4(8) . 2_646 ?
O19 Pb13 O317 89.7(7) . 2_646 ?
O27 Pb13 O317 69.6(7) 2_646 2_646 ?
O17 Pb13 O317 145.8(8) . 2_646 ?
O28 Pb13 O317 133.5(7) 1_545 2_646 ?
O18 Pb13 O29 133.3(9) . 2_646 ?
O19 Pb13 O29 98.0(7) . 2_646 ?
O27 Pb13 O29 83.7(7) 2_646 2_646 ?
O17 Pb13 O29 150.7(7) . 2_646 ?
O28 Pb13 O29 80.7(7) 1_545 2_646 ?
O317 Pb13 O29 58.3(8) 2_646 2_646 ?
O18 Pb13 O321 87.6(8) . 2_646 ?
O19 Pb13 O321 138.9(8) . 2_646 ?
O27 Pb13 O321 53.6(7) 2_646 2_646 ?
O17 Pb13 O321 67.1(7) . 2_646 ?
O28 Pb13 O321 59.6(6) 1_545 2_646 ?
O317 Pb13 O321 121.7(7) 2_646 2_646 ?
O29 Pb13 O321 120.4(7) 2_646 2_646 ?
O18 Pb13 O31 144.0(8) . 1_545 ?
O19 Pb13 O31 70.4(7) . 1_545 ?
O27 Pb13 O31 130.1(7) 2_646 1_545 ?
O17 Pb13 O31 89.4(7) . 1_545 ?
O28 Pb13 O31 55.7(7) 1_545 1_545 ?
O317 Pb13 O31 112.1(7) 2_646 1_545 ?
O29 Pb13 O31 61.4(7) 2_646 1_545 ?
O321 Pb13 O31 113.7(7) 2_646 1_545 ?
O110 Pb14 O111 75.7(9) . . ?
O110 Pb14 O312 77.0(8) . 1_545 ?
O111 Pb14 O312 83.2(8) . 1_545 ?
O110 Pb14 O112 73.2(8) . . ?
O111 Pb14 O112 73.5(8) . . ?
O312 Pb14 O112 145.7(8) 1_545 . ?
O110 Pb14 O322 78.4(8) . 1_546 ?
O111 Pb14 O322 140.0(8) . 1_546 ?
O312 Pb14 O322 119.7(8) 1_545 1_546 ?
O112 Pb14 O322 70.1(8) . 1_546 ?
O110 Pb14 O211 95.8(8) . 1_546 ?
O111 Pb14 O211 156.9(8) . 1_546 ?
O312 Pb14 O211 73.9(7) 1_545 1_546 ?
O112 Pb14 O211 125.2(7) . 1_546 ?
O322 Pb14 O211 55.1(7) 1_546 1_546 ?
O110 Pb14 O210 145.9(7) . 2_646 ?
O111 Pb14 O210 121.0(8) . 2_646 ?
O312 Pb14 O210 130.9(8) 1_545 2_646 ?
O112 Pb14 O210 83.2(7) . 2_646 ?
O322 Pb14 O210 70.6(8) 1_546 2_646 ?
O211 Pb14 O210 77.9(7) 1_546 2_646 ?
O110 Pb14 O212 135.4(7) . 1_545 ?
O111 Pb14 O212 95.1(7) . 1_545 ?
O312 Pb14 O212 58.5(8) 1_545 1_545 ?
O112 Pb14 O212 146.7(8) . 1_545 ?
O322 Pb14 O212 124.5(8) 1_546 1_545 ?
O211 Pb14 O212 75.6(7) 1_546 1_545 ?
O210 Pb14 O212 76.1(7) 2_646 1_545 ?
O110 Pb14 O38 144.1(8) . 2_646 ?
O111 Pb14 O38 70.3(8) . 2_646 ?
O312 Pb14 O38 109.5(7) 1_545 2_646 ?
O112 Pb14 O38 86.2(8) . 2_646 ?
O322 Pb14 O38 122.2(7) 1_546 2_646 ?
O211 Pb14 O38 120.1(7) 1_546 2_646 ?
O210 Pb14 O38 54.4(7) 2_646 2_646 ?
O212 Pb14 O38 60.6(7) 1_545 2_646 ?
O12 Pb15 O11 75.3(8) . . ?
O12 Pb15 O13 77.0(9) . 2_646 ?
O11 Pb15 O13 74.5(8) . 2_646 ?
O12 Pb15 O310 71.2(8) . 1_445 ?
O11 Pb15 O310 81.0(8) . 1_445 ?
O13 Pb15 O310 143.8(9) 2_646 1_445 ?
O12 Pb15 O323 83.5(8) . 2_646 ?
O11 Pb15 O323 142.2(9) . 2_646 ?
O13 Pb15 O323 70.3(8) 2_646 2_646 ?
O310 Pb15 O323 121.4(7) 1_445 2_646 ?
O12 Pb15 O22 152.1(8) . 2_647 ?
O11 Pb15 O22 121.4(7) . 2_647 ?
O13 Pb15 O22 86.0(8) 2_646 2_647 ?
O310 Pb15 O22 129.9(8) 1_445 2_647 ?
O323 Pb15 O22 69.8(7) 2_646 2_647 ?
O12 Pb15 O21 95.6(8) . 2_646 ?
O11 Pb15 O21 154.1(8) . 2_646 ?
O13 Pb15 O21 127.9(7) 2_646 2_646 ?
O310 Pb15 O21 73.1(8) 1_445 2_646 ?
O323 Pb15 O21 57.5(8) 2_646 2_646 ?
O22 Pb15 O21 77.4(7) 2_647 2_646 ?
O12 Pb15 O23 127.1(8) . 1_445 ?
O11 Pb15 O23 93.8(7) . 1_445 ?
O13 Pb15 O23 150.3(7) 2_646 1_445 ?
O310 Pb15 O23 56.0(8) 1_445 1_445 ?
O323 Pb15 O23 123.8(7) 2_646 1_445 ?
O22 Pb15 O23 76.9(7) 2_647 1_445 ?
O21 Pb15 O23 72.1(7) 2_646 1_445 ?
O12 Pb15 O315 142.2(8) . 2_647 ?
O11 Pb15 O315 67.4(7) . 2_647 ?
O13 Pb15 O315 87.1(7) 2_646 2_647 ?
O310 Pb15 O315 107.7(7) 1_445 2_647 ?
O323 Pb15 O315 123.1(7) 2_646 2_647 ?
O22 Pb15 O315 56.7(7) 2_647 2_647 ?
O21 Pb15 O315 120.7(7) 2_646 2_647 ?
O23 Pb15 O315 63.2(7) 1_445 2_647 ?
O14 Pb16 O16 72.5(9) . . ?
O14 Pb16 O33 76.4(8) . . ?
O16 Pb16 O33 83.8(8) . . ?
O14 Pb16 O24 90.8(8) . 1_655 ?
O16 Pb16 O24 156.1(8) . 1_655 ?
O33 Pb16 O24 75.6(8) . 1_655 ?
O14 Pb16 O15 72.0(7) . . ?
O16 Pb16 O15 72.8(9) . . ?
O33 Pb16 O15 145.0(8) . . ?
O24 Pb16 O15 119.0(8) 1_655 . ?
O14 Pb16 O26 143.0(8) . . ?
O16 Pb16 O26 119.8(7) . . ?
O33 Pb16 O26 136.1(8) . . ?
O24 Pb16 O26 83.8(7) 1_655 . ?
O15 Pb16 O26 78.8(7) . . ?
O14 Pb16 O25 134.7(7) . . ?
O16 Pb16 O25 98.3(8) . . ?
O33 Pb16 O25 58.3(7) . . ?
O24 Pb16 O25 81.1(8) 1_655 . ?
O15 Pb16 O25 149.1(7) . . ?
O26 Pb16 O25 80.6(7) . . ?
O14 Pb16 O34 144.7(8) . . ?
O16 Pb16 O34 73.9(8) . . ?
O33 Pb16 O34 110.1(8) . . ?
O24 Pb16 O34 124.5(8) 1_655 . ?
O15 Pb16 O34 88.3(7) . . ?
O26 Pb16 O34 53.1(7) . . ?
O25 Pb16 O34 60.9(6) . . ?
O14 Pb16 O39 90.2(8) . 1_655 ?
O16 Pb16 O39 140.8(8) . 1_655 ?
O33 Pb16 O39 126.9(7) . 1_655 ?
O24 Pb16 O39 53.1(7) 1_655 1_655 ?
O15 Pb16 O39 68.4(8) . 1_655 ?
O26 Pb16 O39 57.6(7) . 1_655 ?
O25 Pb16 O39 117.9(7) . 1_655 ?
O34 Pb16 O39 109.8(7) . 1_655 ?
O15 Pb17 O14 74.0(8) 1_545 1_545 ?
O15 Pb17 O16 75.4(9) 1_545 1_545 ?
O14 Pb17 O16 71.5(9) 1_545 1_545 ?
O15 Pb17 O35 81.3(8) 1_545 . ?
O14 Pb17 O35 141.5(9) 1_545 . ?
O16 Pb17 O35 74.0(8) 1_545 . ?
O15 Pb17 O37 73.0(8) 1_545 1_655 ?
O14 Pb17 O37 79.6(8) 1_545 1_655 ?
O16 Pb17 O37 141.8(9) 1_545 1_655 ?
O35 Pb17 O37 120.9(8) . 1_655 ?
O15 Pb17 O25 152.0(8) 1_545 . ?
O14 Pb17 O25 117.6(7) 1_545 . ?
O16 Pb17 O25 84.2(8) 1_545 . ?
O35 Pb17 O25 74.6(7) . . ?
O37 Pb17 O25 132.2(8) 1_655 . ?
O15 Pb17 O26 99.9(7) 1_545 . ?
O14 Pb17 O26 154.8(8) 1_545 . ?
O16 Pb17 O26 131.6(7) 1_545 . ?
O35 Pb17 O26 57.8(8) . . ?
O37 Pb17 O26 75.3(7) 1_655 . ?
O25 Pb17 O26 79.4(7) . . ?
O15 Pb17 O24 130.1(8) 1_545 1_655 ?
O14 Pb17 O24 93.2(8) 1_545 1_655 ?
O16 Pb17 O24 146.5(7) 1_545 1_655 ?
O35 Pb17 O24 125.2(8) . 1_655 ?
O37 Pb17 O24 57.1(8) 1_655 1_655 ?
O25 Pb17 O24 76.7(8) . 1_655 ?
O26 Pb17 O24 71.7(6) . 1_655 ?
O15 Pb17 O314 143.1(7) 1_545 . ?
O14 Pb17 O314 69.9(7) 1_545 . ?
O16 Pb17 O314 86.5(7) 1_545 . ?
O35 Pb17 O314 124.4(7) . . ?
O37 Pb17 O314 106.6(7) 1_655 . ?
O25 Pb17 O314 51.6(6) . . ?
O26 Pb17 O314 115.9(6) . . ?
O24 Pb17 O314 60.1(7) 1_655 . ?
O11 Pb18 O13 76.0(8) . 2_646 ?
O11 Pb18 O23 85.3(8) . 1_455 ?
O13 Pb18 O23 154.6(7) 2_646 1_455 ?
O11 Pb18 O12 72.0(7) . . ?
O13 Pb18 O12 73.3(9) 2_646 . ?
O23 Pb18 O12 117.3(8) 1_455 . ?
O11 Pb18 O324 72.5(8) . 2_657 ?
O13 Pb18 O324 88.5(8) 2_646 2_657 ?
O23 Pb18 O324 69.3(8) 1_455 2_657 ?
O12 Pb18 O324 143.1(8) . 2_657 ?
O11 Pb18 O21 147.5(8) . 2_656 ?
O13 Pb18 O21 123.0(7) 2_646 2_656 ?
O23 Pb18 O21 81.8(7) 1_455 2_656 ?
O12 Pb18 O21 87.7(7) . 2_656 ?
O324 Pb18 O21 128.6(7) 2_657 2_656 ?
O11 Pb18 O22 131.7(7) . 2_657 ?
O13 Pb18 O22 94.8(8) 2_646 2_657 ?
O23 Pb18 O22 84.8(8) 1_455 2_657 ?
O12 Pb18 O22 151.0(7) . 2_657 ?
O324 Pb18 O22 59.8(7) 2_657 2_657 ?
O21 Pb18 O22 76.6(7) 2_656 2_657 ?
O11 Pb18 O319 146.2(8) . 2_656 ?
O13 Pb18 O319 71.0(8) 2_646 2_656 ?
O23 Pb18 O319 128.3(7) 1_455 2_656 ?
O12 Pb18 O319 91.4(7) . 2_656 ?
O324 Pb18 O319 113.1(8) 2_657 2_656 ?
O21 Pb18 O319 55.9(7) 2_656 2_656 ?
O22 Pb18 O319 59.6(7) 2_657 2_656 ?
O11 Pb18 O311 91.7(8) . 1_455 ?
O13 Pb18 O311 143.1(8) 2_646 1_455 ?
O23 Pb18 O311 52.9(7) 1_455 1_455 ?
O12 Pb18 O311 69.8(7) . 1_455 ?
O324 Pb18 O311 121.3(7) 2_657 1_455 ?
O21 Pb18 O311 57.0(7) 2_656 1_455 ?
O22 Pb18 O311 118.3(7) 2_657 1_455 ?
O319 Pb18 O311 110.4(7) 2_656 1_455 ?
O23 Pb21 O37 83.1(8) 1_455 1_565 ?
O23 Pb21 O315 82.3(8) 1_455 2_657 ?
O37 Pb21 O315 83.1(8) 1_565 2_657 ?
O23 Pb21 O39 82.1(8) 1_455 . ?
O37 Pb21 O39 132.8(9) 1_565 . ?
O315 Pb21 O39 138.2(8) 2_657 . ?
O23 Pb21 O324 70.0(8) 1_455 2_657 ?
O37 Pb21 O324 135.4(8) 1_565 2_657 ?
O315 Pb21 O324 59.2(8) 2_657 2_657 ?
O39 Pb21 O324 79.0(8) . 2_657 ?
O23 Pb21 O15 97.1(8) 1_455 1_455 ?
O37 Pb21 O15 65.7(8) 1_565 1_455 ?
O315 Pb21 O15 148.5(7) 2_657 1_455 ?
O39 Pb21 O15 72.0(8) . 1_455 ?
O324 Pb21 O15 149.7(7) 2_657 1_455 ?
O23 Pb21 Cl4 146.1(7) 1_455 2_556 ?
O37 Pb21 Cl4 75.5(6) 1_565 2_556 ?
O315 Pb21 Cl4 69.3(6) 2_657 2_556 ?
O39 Pb21 Cl4 131.6(5) . 2_556 ?
O324 Pb21 Cl4 108.1(5) 2_657 2_556 ?
O15 Pb21 Cl4 97.7(5) 1_455 2_556 ?
O23 Pb21 Cl4 132.4(7) 1_455 1_556 ?
O37 Pb21 Cl4 144.5(6) 1_565 1_556 ?
O315 Pb21 Cl4 99.2(6) 2_657 1_556 ?
O39 Pb21 Cl4 65.3(6) . 1_556 ?
O324 Pb21 Cl4 70.5(5) 2_657 1_556 ?
O15 Pb21 Cl4 104.0(5) 1_455 1_556 ?
Cl4 Pb21 Cl4 72.33(4) 2_556 1_556 ?
O23 Pb21 As4 74.1(7) 1_455 2_657 ?
O37 Pb21 As4 110.1(6) 1_565 2_657 ?
O315 Pb21 As4 29.8(6) 2_657 2_657 ?
O39 Pb21 As4 108.4(6) . 2_657 ?
O324 Pb21 As4 29.4(6) 2_657 2_657 ?
O15 Pb21 As4 170.9(4) 1_455 2_657 ?
Cl4 Pb21 As4 88.71(17) 2_556 2_657 ?
Cl4 Pb21 As4 84.14(16) 1_556 2_657 ?
O212 Pb22 O35 82.1(9) . 1_565 ?
O212 Pb22 O38 79.5(8) . 2_656 ?
O35 Pb22 O38 89.2(9) 1_565 2_656 ?
O212 Pb22 O34 79.6(8) . . ?
O35 Pb22 O34 130.3(8) 1_565 . ?
O38 Pb22 O34 131.3(8) 2_656 . ?
O212 Pb22 O16 97.6(7) . . ?
O35 Pb22 O16 66.2(8) 1_565 . ?
O38 Pb22 O16 155.4(8) 2_656 . ?
O34 Pb22 O16 71.0(7) . . ?
O212 Pb22 Cl2 145.4(6) . 2_656 ?
O35 Pb22 Cl2 84.0(7) 1_565 2_656 ?
O38 Pb22 Cl2 68.8(7) 2_656 2_656 ?
O34 Pb22 Cl2 132.1(6) . 2_656 ?
O16 Pb22 Cl2 105.4(5) . 2_656 ?
O212 Pb22 O316 66.2(8) . 2_656 ?
O35 Pb22 O316 136.6(7) 1_565 2_656 ?
O38 Pb22 O316 57.6(8) 2_656 2_656 ?
O34 Pb22 O316 73.7(7) . 2_656 ?
O16 Pb22 O316 143.3(6) . 2_656 ?
Cl2 Pb22 O316 105.4(5) 2_656 2_656 ?
O212 Pb22 Cl2 129.8(7) . . ?
O35 Pb22 Cl2 147.5(6) 1_565 . ?
O38 Pb22 Cl2 101.8(7) 2_656 . ?
O34 Pb22 Cl2 62.0(6) . . ?
O16 Pb22 Cl2 98.8(5) . . ?
Cl2 Pb22 Cl2 72.03(3) 2_656 . ?
O316 Pb22 Cl2 72.6(5) 2_656 . ?
O212 Pb22 As1 71.3(5) . 2_656 ?
O35 Pb22 As1 113.3(6) 1_565 2_656 ?
O38 Pb22 As1 27.6(6) 2_656 2_656 ?
O34 Pb22 As1 103.7(5) . 2_656 ?
O16 Pb22 As1 168.6(5) . 2_656 ?
Cl2 Pb22 As1 85.68(16) 2_656 2_656 ?
O316 Pb22 As1 30.0(4) 2_656 2_656 ?
Cl2 Pb22 As1 87.04(15) . 2_656 ?
O211 Pb23 O36 81.0(8) . 1_554 ?
O211 Pb23 O315 86.1(8) . 1_554 ?
O36 Pb23 O315 85.2(8) 1_554 1_554 ?
O211 Pb23 O324 79.9(7) . 1_564 ?
O36 Pb23 O324 136.9(8) 1_554 1_564 ?
O315 Pb23 O324 131.2(7) 1_554 1_564 ?
O211 Pb23 O11 97.7(7) . 2_656 ?
O36 Pb23 O11 155.5(8) 1_554 2_656 ?
O315 Pb23 O11 70.3(8) 1_554 2_656 ?
O324 Pb23 O11 65.8(8) 1_564 2_656 ?
O211 Pb23 O312 71.4(7) . 1_554 ?
O36 Pb23 O312 58.2(8) 1_554 1_554 ?
O315 Pb23 O312 138.9(8) 1_554 1_554 ?
O324 Pb23 O312 79.1(7) 1_564 1_554 ?
O11 Pb23 O312 144.7(7) 2_656 1_554 ?
O211 Pb23 Cl4 134.5(5) . 2_655 ?
O36 Pb23 Cl4 93.5(6) 1_554 2_655 ?
O315 Pb23 Cl4 138.8(6) 1_554 2_655 ?
O324 Pb23 Cl4 73.8(5) 1_564 2_655 ?
O11 Pb23 Cl4 104.2(5) 2_656 2_655 ?
O312 Pb23 Cl4 67.6(5) 1_554 2_655 ?
O211 Pb23 Cl4 141.5(5) . 1_655 ?
O36 Pb23 Cl4 68.7(6) 1_554 1_655 ?
O315 Pb23 Cl4 68.7(5) 1_554 1_655 ?
O324 Pb23 Cl4 138.6(5) 1_564 1_655 ?
O11 Pb23 Cl4 100.3(5) 2_656 1_655 ?
O312 Pb23 Cl4 108.9(5) 1_554 1_655 ?
Cl4 Pb23 Cl4 72.55(4) 2_655 1_655 ?
O211 Pb23 As31 72.3(5) . 1_554 ?
O36 Pb23 As31 28.4(6) 1_554 1_554 ?
O315 Pb23 As31 111.1(6) 1_554 1_554 ?
O324 Pb23 As31 108.5(6) 1_564 1_554 ?
O11 Pb23 As31 169.5(5) 2_656 1_554 ?
O312 Pb23 As31 29.9(5) 1_554 1_554 ?
Cl4 Pb23 As31 81.67(16) 2_655 1_554 ?
Cl4 Pb23 As31 89.71(15) 1_655 1_554 ?
O27 Pb24 O323 84.3(9) . 2_646 ?
O27 Pb24 O313 85.6(8) . . ?
O323 Pb24 O313 86.6(9) 2_646 . ?
O27 Pb24 O319 76.1(8) . 2_656 ?
O323 Pb24 O319 130.7(8) 2_646 2_656 ?
O313 Pb24 O319 135.0(8) . 2_656 ?
O27 Pb24 O317 69.9(8) . . ?
O323 Pb24 O317 136.8(7) 2_646 . ?
O313 Pb24 O317 58.3(9) . . ?
O319 Pb24 O317 76.8(7) 2_656 . ?
O27 Pb24 O13 95.9(7) . 2_646 ?
O323 Pb24 O13 67.6(8) 2_646 2_646 ?
O313 Pb24 O13 153.8(8) . 2_646 ?
O319 Pb24 O13 70.0(7) 2_656 2_646 ?
O317 Pb24 O13 146.2(7) . 2_646 ?
O27 Pb24 Cl3 128.1(7) . . ?
O323 Pb24 Cl3 147.3(6) 2_646 . ?
O313 Pb24 Cl3 98.7(7) . . ?
O319 Pb24 Cl3 64.7(6) 2_656 . ?
O317 Pb24 Cl3 69.2(5) . . ?
O13 Pb24 Cl3 100.7(5) 2_646 . ?
O27 Pb24 Cl3 150.8(6) . 2_647 ?
O323 Pb24 Cl3 80.5(6) 2_646 2_647 ?
O313 Pb24 Cl3 68.9(7) . 2_647 ?
O319 Pb24 Cl3 132.1(6) 2_656 2_647 ?
O317 Pb24 Cl3 105.6(5) . 2_647 ?
O13 Pb24 Cl3 101.0(5) 2_646 2_647 ?
Cl3 Pb24 Cl3 71.69(3) . 2_647 ?
O27 Pb24 As11 74.6(5) . . ?
O323 Pb24 As11 111.5(6) 2_646 . ?
O313 Pb24 As11 28.9(7) . . ?
O319 Pb24 As11 106.1(5) 2_656 . ?
O317 Pb24 As11 29.5(5) . . ?
O13 Pb24 As11 170.5(5) 2_646 . ?
Cl3 Pb24 As11 84.88(13) . . ?
Cl3 Pb24 As11 88.04(13) 2_647 . ?
O24 Pb25 O314 83.4(9) . 1_455 ?
O24 Pb25 O310 82.1(9) . 1_445 ?
O314 Pb25 O310 90.1(9) 1_455 1_445 ?
O24 Pb25 O311 81.3(8) . 1_455 ?
O314 Pb25 O311 129.8(8) 1_455 1_455 ?
O310 Pb25 O311 133.9(9) 1_445 1_455 ?
O24 Pb25 O12 96.4(8) . . ?
O314 Pb25 O12 155.5(8) 1_455 . ?
O310 Pb25 O12 65.7(8) 1_445 . ?
O311 Pb25 O12 73.9(7) 1_455 . ?
O24 Pb25 Cl1 147.2(7) . 2_646 ?
O314 Pb25 Cl1 70.2(6) 1_455 2_646 ?
O310 Pb25 Cl1 78.9(6) 1_445 2_646 ?
O311 Pb25 Cl1 130.7(5) 1_455 2_646 ?
O12 Pb25 Cl1 99.8(5) . 2_646 ?
O24 Pb25 O33 67.4(8) . 1_455 ?
O314 Pb25 O33 57.3(8) 1_455 1_455 ?
O310 Pb25 O33 136.6(7) 1_445 1_455 ?
O311 Pb25 O33 72.7(7) 1_455 1_455 ?
O12 Pb25 O33 144.7(7) . 1_455 ?
Cl1 Pb25 O33 110.5(5) 2_646 1_455 ?
O24 Pb25 Cl1 130.2(7) . 1_455 ?
O314 Pb25 Cl1 93.9(6) 1_455 1_455 ?
O310 Pb25 Cl1 147.6(6) 1_445 1_455 ?
O311 Pb25 Cl1 62.8(5) 1_455 1_455 ?
O12 Pb25 Cl1 104.5(5) . 1_455 ?
Cl1 Pb25 Cl1 72.42(3) 2_646 1_455 ?
O33 Pb25 Cl1 69.6(5) 1_455 1_455 ?
O24 Pb25 As5 72.2(7) . 1_455 ?
O314 Pb25 As5 27.2(6) 1_455 1_455 ?
O310 Pb25 As5 112.3(6) 1_445 1_455 ?
O311 Pb25 As5 102.9(5) 1_455 1_455 ?
O12 Pb25 As5 168.6(5) . 1_455 ?
Cl1 Pb25 As5 90.56(16) 2_646 1_455 ?
O33 Pb25 As5 30.2(5) 1_455 1_455 ?
Cl1 Pb25 As5 83.11(15) 1_455 1_455 ?
O28 Pb26 O33 83.8(8) . . ?
O28 Pb26 O321 71.9(7) . 2_656 ?
O33 Pb26 O321 137.6(9) . 2_656 ?
O28 Pb26 O314 80.0(8) . 1_565 ?
O33 Pb26 O314 131.6(7) . 1_565 ?
O321 Pb26 O314 78.5(8) 2_656 1_565 ?
O28 Pb26 O320 75.3(8) . 2_656 ?
O33 Pb26 O320 82.2(8) . 2_656 ?
O321 Pb26 O320 58.6(8) 2_656 2_656 ?
O314 Pb26 O320 135.2(8) 1_565 2_656 ?
O28 Pb26 O14 96.6(7) . . ?
O33 Pb26 O14 65.4(8) . . ?
O321 Pb26 O14 149.5(7) 2_656 . ?
O314 Pb26 O14 71.6(7) 1_565 . ?
O320 Pb26 O14 147.4(7) 2_656 . ?
O28 Pb26 Cl1 133.2(6) . 2_756 ?
O33 Pb26 Cl1 142.7(6) . 2_756 ?
O321 Pb26 Cl1 71.2(6) 2_656 2_756 ?
O314 Pb26 Cl1 65.4(5) 1_565 2_756 ?
O320 Pb26 Cl1 107.6(5) 2_656 2_756 ?
O14 Pb26 Cl1 100.8(5) . 2_756 ?
O28 Pb26 Cl1 141.1(6) . . ?
O33 Pb26 Cl1 78.4(5) . . ?
O321 Pb26 Cl1 99.1(5) 2_656 . ?
O314 Pb26 Cl1 136.6(5) 1_565 . ?
O320 Pb26 Cl1 68.2(5) 2_656 . ?
O14 Pb26 Cl1 106.7(5) . . ?
Cl1 Pb26 Cl1 72.80(4) 2_756 . ?
O28 Pb26 As21 71.8(5) . 2_656 ?
O33 Pb26 As21 110.5(6) . 2_656 ?
O321 Pb26 As21 29.2(6) 2_656 2_656 ?
O314 Pb26 As21 107.0(6) 1_565 2_656 ?
O320 Pb26 As21 29.4(5) 2_656 2_656 ?
O14 Pb26 As21 168.3(5) . 2_656 ?
Cl1 Pb26 As21 88.79(15) 2_756 2_656 ?
Cl1 Pb26 As21 82.47(15) . 2_656 ?
O26 Pb27 O39 77.3(9) . 1_655 ?
O26 Pb27 O36 84.8(8) . . ?
O39 Pb27 O36 85.5(9) 1_655 . ?
O26 Pb27 O312 80.3(8) . 1_545 ?
O39 Pb27 O312 131.6(8) 1_655 1_545 ?
O36 Pb27 O312 134.4(7) . 1_545 ?
O26 Pb27 O110 96.4(7) . . ?
O39 Pb27 O110 160.5(8) 1_655 . ?
O36 Pb27 O110 75.5(7) . . ?
O312 Pb27 O110 63.9(7) 1_545 . ?
O26 Pb27 Cl4 135.8(6) . 2_646 ?
O39 Pb27 Cl4 96.0(7) 1_655 2_646 ?
O36 Pb27 Cl4 138.9(6) . 2_646 ?
O312 Pb27 Cl4 71.9(5) 1_545 2_646 ?
O110 Pb27 Cl4 101.1(5) . 2_646 ?
O26 Pb27 Cl4 138.8(6) . 1_656 ?
O39 Pb27 Cl4 69.7(7) 1_655 1_656 ?
O36 Pb27 Cl4 68.9(6) . 1_656 ?
O312 Pb27 Cl4 140.5(5) 1_545 1_656 ?
O110 Pb27 Cl4 106.3(5) . 1_656 ?
Cl4 Pb27 Cl4 73.16(4) 2_646 1_656 ?
O26 Pb27 O37 74.5(7) . 1_655 ?
O39 Pb27 O37 56.7(8) 1_655 1_655 ?
O36 Pb27 O37 139.7(7) . 1_655 ?
O312 Pb27 O37 76.1(7) 1_545 1_655 ?
O110 Pb27 O37 139.9(7) . 1_655 ?
Cl4 Pb27 O37 65.9(5) 2_646 1_655 ?
Cl4 Pb27 O37 105.4(5) 1_656 1_655 ?
O26 Pb27 As61 72.6(5) . 1_655 ?
O39 Pb27 As61 26.8(7) 1_655 1_655 ?
O36 Pb27 As61 110.9(5) . 1_655 ?
O312 Pb27 As61 105.2(5) 1_545 1_655 ?
O110 Pb27 As61 166.2(5) . 1_655 ?
Cl4 Pb27 As61 82.23(15) 2_646 1_655 ?
Cl4 Pb27 As61 87.47(15) 1_656 1_655 ?
O37 Pb27 As61 30.1(5) 1_655 1_655 ?
O34 Pb28 O32 93.3(9) . . ?
O34 Pb28 O25 82.3(9) . . ?
O32 Pb28 O25 84.0(9) . . ?
O34 Pb28 O31 129.3(9) . 1_545 ?
O32 Pb28 O31 130.2(8) . 1_545 ?
O25 Pb28 O31 78.7(8) . 1_545 ?
O34 Pb28 O19 159.3(8) . . ?
O32 Pb28 O19 66.0(8) . . ?
O25 Pb28 O19 95.8(7) . . ?
O31 Pb28 O19 69.8(7) 1_545 . ?
O34 Pb28 Cl2 70.9(7) . . ?
O32 Pb28 Cl2 79.9(6) . . ?
O25 Pb28 Cl2 147.6(6) . . ?
O31 Pb28 Cl2 132.5(6) 1_545 . ?
O19 Pb28 Cl2 102.9(5) . . ?
O34 Pb28 Cl2 93.1(6) . 2_646 ?
O32 Pb28 Cl2 148.2(7) . 2_646 ?
O25 Pb28 Cl2 127.7(6) . 2_646 ?
O31 Pb28 Cl2 64.5(5) 1_545 2_646 ?
O19 Pb28 Cl2 104.1(5) . 2_646 ?
Cl2 Pb28 Cl2 72.88(3) . 2_646 ?
O34 Pb28 O35 54.4(8) . . ?
O32 Pb28 O35 137.0(8) . . ?
O25 Pb28 O35 65.9(7) . . ?
O31 Pb28 O35 75.0(7) 1_545 . ?
O19 Pb28 O35 143.0(7) . . ?
Cl2 Pb28 O35 109.2(5) . . ?
Cl2 Pb28 O35 69.4(5) 2_646 . ?
O34 Pb28 As3 26.0(7) . . ?
O32 Pb28 As3 114.5(7) . . ?
O25 Pb28 As3 71.3(5) . . ?
O31 Pb28 As3 103.4(6) 1_545 . ?
O19 Pb28 As3 166.7(5) . . ?
Cl2 Pb28 As3 90.13(17) . . ?
Cl2 Pb28 As3 82.18(16) 2_646 . ?
O35 Pb28 As3 28.4(5) . . ?
O316 Pb29 O31 91.4(9) 2_656 2_646 ?
O316 Pb29 O29 83.0(8) 2_656 . ?
O31 Pb29 O29 80.3(9) 2_646 . ?
O316 Pb29 O38 126.9(8) 2_656 2_646 ?
O31 Pb29 O38 132.2(9) 2_646 2_646 ?
O29 Pb29 O38 77.9(8) . 2_646 ?
O316 Pb29 O111 68.4(8) 2_656 . ?
O31 Pb29 O111 159.8(8) 2_646 . ?
O29 Pb29 O111 98.1(8) . . ?
O38 Pb29 O111 66.0(7) 2_646 . ?
O316 Pb29 Cl2 151.5(5) 2_656 2_646 ?
O31 Pb29 Cl2 97.4(7) 2_646 2_646 ?
O29 Pb29 Cl2 125.2(7) . 2_646 ?
O38 Pb29 Cl2 63.6(5) 2_646 2_646 ?
O111 Pb29 Cl2 99.9(5) . 2_646 ?
O316 Pb29 O32 136.9(7) 2_656 2_646 ?
O31 Pb29 O32 56.9(8) 2_646 2_646 ?
O29 Pb29 O32 64.9(8) . 2_646 ?
O38 Pb29 O32 75.3(8) 2_646 2_646 ?
O111 Pb29 O32 140.5(7) . 2_646 ?
Cl2 Pb29 O32 68.6(5) 2_646 2_646 ?
O316 Pb29 Cl2 85.0(6) 2_656 . ?
O31 Pb29 Cl2 70.0(6) 2_646 . ?
O29 Pb29 Cl2 147.6(7) . . ?
O38 Pb29 Cl2 132.2(5) 2_646 . ?
O111 Pb29 Cl2 105.2(5) . . ?
Cl2 Pb29 Cl2 72.83(3) 2_646 . ?
O32 Pb29 Cl2 106.6(5) 2_646 . ?
O316 Pb29 As51 115.0(6) 2_656 2_646 ?
O31 Pb29 As51 28.0(7) 2_646 2_646 ?
O29 Pb29 As51 70.3(7) . 2_646 ?
O38 Pb29 As51 104.2(5) 2_646 2_646 ?
O111 Pb29 As51 166.7(5) . 2_646 ?
Cl2 Pb29 As51 82.58(18) 2_646 2_646 ?
O32 Pb29 As51 28.8(5) 2_646 2_646 ?
Cl2 Pb29 As51 88.02(18) . 2_646 ?
O22 P210 O322 81.4(9) 1_554 1_545 ?
O22 P210 O319 77.7(9) 1_554 . ?
O322 P210 O319 89.3(9) 1_545 . ?
O22 P210 O318 82.7(8) 1_554 . ?
O322 P210 O318 130.9(8) 1_545 . ?
O319 P210 O318 131.5(9) . . ?
O22 P210 O112 101.7(7) 1_554 1_554 ?
O322 P210 O112 67.7(8) 1_545 1_554 ?
O319 P210 O112 156.7(8) . 1_554 ?
O318 P210 O112 70.6(7) . 1_554 ?
O22 P210 Cl3 130.8(6) 1_554 1_554 ?
O322 P210 Cl3 147.8(7) 1_545 1_554 ?
O319 P210 Cl3 98.5(6) . 1_554 ?
O318 P210 Cl3 63.2(5) . 1_554 ?
O112 P210 Cl3 99.2(5) 1_554 1_554 ?
O22 P210 Cl3 142.5(6) 1_554 2_646 ?
O322 P210 Cl3 81.6(6) 1_545 2_646 ?
O319 P210 Cl3 68.9(7) . 2_646 ?
O318 P210 Cl3 132.6(5) . 2_646 ?
O112 P210 Cl3 102.5(5) 1_554 2_646 ?
Cl3 P210 Cl3 72.41(3) 1_554 2_646 ?
O22 P210 O323 66.7(8) 1_554 . ?
O322 P210 O323 136.1(8) 1_545 . ?
O319 P210 O323 55.8(8) . . ?
O318 P210 O323 75.7(7) . . ?
O112 P210 O323 145.6(7) 1_554 . ?
Cl3 P210 O323 70.9(5) 1_554 . ?
Cl3 P210 O323 105.4(5) 2_646 . ?
O22 P210 As2 69.0(6) 1_554 . ?
O322 P210 As2 112.4(7) 1_545 . ?
O319 P210 As2 27.2(7) . . ?
O318 P210 As2 104.4(6) . . ?
O112 P210 As2 170.2(5) 1_554 . ?
Cl3 P210 As2 85.44(14) 1_554 . ?
Cl3 P210 As2 87.14(14) 2_646 . ?
O323 P210 As2 28.7(5) . . ?
O210 P211 O318 78.5(9) . 2_645 ?
O210 P211 O317 84.9(8) . 2_646 ?
O318 P211 O317 88.6(8) 2_645 2_646 ?
O210 P211 O313 82.5(8) . 2_656 ?
O318 P211 O313 132.0(9) 2_645 2_656 ?
O317 P211 O313 133.2(8) 2_646 2_656 ?
O210 P211 O18 96.4(8) . . ?
O318 P211 O18 155.7(8) 2_645 . ?
O317 P211 O18 67.2(7) 2_646 . ?
O313 P211 O18 69.7(8) 2_656 . ?
O210 P211 Cl3 141.3(6) . 2_646 ?
O318 P211 Cl3 68.7(6) 2_645 2_646 ?
O317 P211 Cl3 74.6(5) 2_646 2_646 ?
O313 P211 Cl3 135.0(5) 2_656 2_646 ?
O18 P211 Cl3 105.0(5) . 2_646 ?
O210 P211 Cl3 132.8(6) . 1_554 ?
O318 P211 Cl3 97.0(6) 2_645 1_554 ?
O317 P211 Cl3 142.3(5) 2_646 1_554 ?
O313 P211 Cl3 65.8(6) 2_656 1_554 ?
O18 P211 Cl3 103.5(5) . 1_554 ?
Cl3 P211 Cl3 72.93(3) 2_646 1_554 ?
O210 P211 O322 69.0(8) . 2_645 ?
O318 P211 O322 55.4(8) 2_645 2_645 ?
O317 P211 O322 138.2(7) 2_646 2_645 ?
O313 P211 O322 76.6(8) 2_656 2_645 ?
O18 P211 O322 144.8(7) . 2_645 ?
Cl3 P211 O322 105.8(5) 2_646 2_645 ?
Cl3 P211 O322 70.2(4) 1_554 2_645 ?
O210 P211 As41 71.0(7) . 2_645 ?
O318 P211 As41 25.4(6) 2_645 2_645 ?
O317 P211 As41 111.5(6) 2_646 2_645 ?
O313 P211 As41 106.5(6) 2_656 2_645 ?
O18 P211 As41 167.4(5) . 2_645 ?
Cl3 P211 As41 86.28(15) 2_646 2_645 ?
Cl3 P211 As41 85.06(14) 1_554 2_645 ?
O322 P211 As41 30.0(5) 2_645 2_645 ?
O21 P212 O311 78.6(9) . 2_746 ?
O21 P212 O321 88.9(8) . 2_646 ?
O311 P212 O321 91.5(9) 2_746 2_646 ?
O21 P212 O320 80.5(8) . 2_656 ?
O311 P212 O320 130.9(8) 2_746 2_656 ?
O321 P212 O320 131.9(8) 2_646 2_656 ?
O21 P212 O17 100.0(8) . . ?
O311 P212 O17 163.9(8) 2_746 . ?
O321 P212 O17 72.5(7) 2_646 . ?
O320 P212 O17 63.7(7) 2_656 . ?
O21 P212 Cl1 129.8(6) . . ?
O311 P212 Cl1 92.7(7) 2_746 . ?
O321 P212 Cl1 141.2(6) 2_646 . ?
O320 P212 Cl1 68.5(5) 2_656 . ?
O17 P212 Cl1 100.2(5) . . ?
O21 P212 Cl1 141.5(6) . 2_746 ?
O311 P212 Cl1 68.9(7) 2_746 2_746 ?
O321 P212 Cl1 72.3(6) 2_646 2_746 ?
O320 P212 Cl1 136.9(5) 2_656 2_746 ?
O17 P212 Cl1 105.5(5) . 2_746 ?
Cl1 P212 Cl1 73.35(4) . 2_746 ?
O21 P212 O310 68.1(7) . 2_746 ?
O311 P212 O310 54.0(8) 2_746 2_746 ?
O321 P212 O310 140.6(7) 2_646 2_746 ?
O320 P212 O310 77.0(7) 2_656 2_746 ?
O17 P212 O310 140.6(7) . 2_746 ?
Cl1 P212 O310 67.2(5) . 2_746 ?
Cl1 P212 O310 105.9(5) 2_746 2_746 ?
O21 P212 O314 144.4(7) . . ?
O311 P212 O314 125.5(8) 2_746 . ?
O321 P212 O314 67.1(7) 2_646 . ?
O320 P212 O314 96.1(6) 2_656 . ?
O17 P212 O314 49.1(7) . . ?
Cl1 P212 O314 79.3(5) . . ?
Cl1 P212 O314 57.1(5) 2_746 . ?
O310 P212 O314 146.1(7) 2_746 . ?
O38 As1 O210 107.7(12) . . ?
O38 As1 O316 109.9(12) . . ?
O210 As1 O316 102.3(12) . . ?
O38 As1 O19 112.2(13) . . ?
O210 As1 O19 113.5(11) . . ?
O316 As1 O19 110.8(12) . . ?
O38 As1 Pb12 106.2(10) . 2_646 ?
O210 As1 Pb12 56.0(8) . 2_646 ?
O316 As1 Pb12 49.3(8) . 2_646 ?
O19 As1 Pb12 141.4(8) . 2_646 ?
O38 As1 Pb22 41.9(9) . 2_646 ?
O210 As1 Pb22 118.2(8) . 2_646 ?
O316 As1 Pb22 68.1(7) . 2_646 ?
O19 As1 Pb22 127.3(8) . 2_646 ?
Pb12 As1 Pb22 80.26(9) 2_646 2_646 ?
O38 As1 Pb14 59.5(10) . 2_656 ?
O210 As1 Pb14 49.2(8) . 2_656 ?
O316 As1 Pb14 108.9(9) . 2_656 ?
O19 As1 Pb14 139.6(9) . 2_656 ?
Pb12 As1 Pb14 66.20(8) 2_646 2_656 ?
Pb22 As1 Pb14 75.41(8) 2_646 2_656 ?
O38 As1 P211 129.3(9) . . ?
O210 As1 P211 29.8(8) . . ?
O316 As1 P211 107.0(7) . . ?
O19 As1 P211 84.8(8) . . ?
Pb12 As1 P211 74.03(8) 2_646 . ?
Pb22 As1 P211 147.73(13) 2_646 . ?
Pb14 As1 P211 76.54(8) 2_656 . ?
O38 As1 Pb28 76.1(10) . . ?
O210 As1 Pb28 163.1(8) . . ?
O316 As1 Pb28 91.4(8) . . ?
O19 As1 Pb28 51.4(8) . . ?
Pb12 As1 Pb28 139.72(12) 2_646 . ?
Pb22 As1 Pb28 75.96(8) 2_646 . ?
Pb14 As1 Pb28 135.08(12) 2_656 . ?
P211 As1 Pb28 136.18(11) . . ?
O38 As1 Pb13 146.4(10) . . ?
O210 As1 Pb13 98.1(8) . . ?
O316 As1 Pb13 84.4(8) . . ?
O19 As1 Pb13 35.5(8) . . ?
Pb12 As1 Pb13 106.00(11) 2_646 . ?
Pb22 As1 Pb13 137.74(13) 2_646 . ?
Pb14 As1 Pb13 145.99(11) 2_656 . ?
P211 As1 Pb13 69.59(7) . . ?
Pb28 As1 Pb13 73.21(8) . . ?
O38 As1 Pb29 114.6(9) . 2_646 ?
O210 As1 Pb29 118.5(8) . 2_646 ?
O316 As1 Pb29 22.2(9) . 2_646 ?
O19 As1 Pb29 89.6(8) . 2_646 ?
Pb12 As1 Pb29 70.36(8) 2_646 2_646 ?
Pb22 As1 Pb29 75.25(8) 2_646 2_646 ?
Pb14 As1 Pb29 130.64(11) 2_656 2_646 ?
P211 As1 Pb29 112.79(11) . 2_646 ?
Pb28 As1 Pb29 72.39(8) . 2_646 ?
Pb13 As1 Pb29 68.36(8) . 2_646 ?
O38 As1 Pb11 98.2(9) . . ?
O210 As1 Pb11 95.8(8) . . ?
O316 As1 Pb11 139.5(8) . . ?
O19 As1 Pb11 29.2(8) . . ?
Pb12 As1 Pb11 147.04(11) 2_646 . ?
Pb22 As1 Pb11 131.99(12) 2_646 . ?
Pb14 As1 Pb11 110.42(11) 2_656 . ?
P211 As1 Pb11 73.41(7) . . ?
Pb28 As1 Pb11 67.30(7) . . ?
Pb13 As1 Pb11 57.16(6) . . ?
Pb29 As1 Pb11 118.76(11) 2_646 . ?
O112 As11 O317 111.8(13) . . ?
O112 As11 O29 112.3(12) . . ?
O317 As11 O29 109.3(13) . . ?
O112 As11 O313 112.6(13) . . ?
O317 As11 O313 102.7(12) . . ?
O29 As11 O313 107.8(13) . . ?
O112 As11 Pb24 130.5(9) . . ?
O317 As11 Pb24 58.7(7) . . ?
O29 As11 Pb24 116.6(8) . . ?
O313 As11 Pb24 44.3(9) . . ?
O112 As11 Pb13 138.3(9) . 2_656 ?
O317 As11 Pb13 52.5(9) . 2_656 ?
O29 As11 Pb13 57.6(9) . 2_656 ?
O313 As11 Pb13 108.8(10) . 2_656 ?
Pb24 As11 Pb13 78.45(9) . 2_656 ?
O112 As11 Pb11 138.7(10) . 2_646 ?
O317 As11 Pb11 108.9(9) . 2_646 ?
O29 As11 Pb11 44.8(8) . 2_646 ?
O313 As11 Pb11 64.1(10) . 2_646 ?
Pb24 As11 Pb11 78.19(8) . 2_646 ?
Pb13 As11 Pb11 66.51(8) 2_656 2_646 ?
O112 As11 Pb29 81.3(9) . . ?
O317 As11 Pb29 113.2(8) . . ?
O29 As11 Pb29 32.9(8) . . ?
O313 As11 Pb29 133.2(9) . . ?
Pb24 As11 Pb29 148.14(13) . . ?
Pb13 As11 Pb29 74.18(8) 2_656 . ?
Pb11 As11 Pb29 76.18(8) 2_646 . ?
O112 As11 Pb12 32.2(9) . . ?
O317 As11 Pb12 88.9(8) . . ?
O29 As11 Pb12 101.4(8) . . ?
O313 As11 Pb12 142.6(10) . . ?
Pb24 As11 Pb12 135.73(13) . . ?
Pb13 As11 Pb12 106.40(11) 2_656 . ?
Pb11 As11 Pb12 144.99(11) 2_646 . ?
Pb29 As11 Pb12 69.05(7) . . ?
O112 As11 P210 53.7(9) . 1_556 ?
O317 As11 P210 85.5(9) . 1_556 ?
O29 As11 P210 163.6(9) . 1_556 ?
O313 As11 P210 74.5(10) . 1_556 ?
Pb24 As11 P210 76.76(8) . 1_556 ?
Pb13 As11 P210 137.89(13) 2_656 1_556 ?
Pb11 As11 P210 138.15(12) 2_646 1_556 ?
Pb29 As11 P210 135.04(11) . 1_556 ?
Pb12 As11 P210 71.04(8) . 1_556 ?
O112 As11 Pb14 29.7(9) . . ?
O317 As11 Pb14 141.4(9) . . ?
O29 As11 Pb14 95.3(9) . . ?
O313 As11 Pb14 97.1(9) . . ?
Pb24 As11 Pb14 134.40(12) . . ?
Pb13 As11 Pb14 146.73(11) 2_656 . ?
Pb11 As11 Pb14 109.47(11) 2_646 . ?
Pb29 As11 Pb14 72.90(7) . . ?
Pb12 As11 Pb14 56.65(6) . . ?
P210 As11 Pb14 68.34(7) 1_556 . ?
O112 As11 P211 88.4(9) . 2_656 ?
O317 As11 P211 23.4(9) . 2_656 ?
O29 As11 P211 119.4(9) . 2_656 ?
O313 As11 P211 115.4(9) . 2_656 ?
Pb24 As11 P211 74.96(8) . 2_656 ?
Pb13 As11 P211 69.18(8) 2_656 2_656 ?
Pb11 As11 P211 131.65(11) 2_646 2_656 ?
Pb29 As11 P211 109.27(11) . 2_656 ?
Pb12 As11 P211 66.71(7) . 2_656 ?
P210 As11 P211 71.80(8) 1_556 2_656 ?
Pb14 As11 P211 118.11(10) . 2_656 ?
O323 As2 O319 109.0(12) . . ?
O323 As2 O18 112.1(12) . . ?
O319 As2 O18 111.2(13) . . ?
O323 As2 O21 102.3(12) . . ?
O319 As2 O21 109.0(12) . . ?
O18 As2 O21 112.7(12) . . ?
O323 As2 Pb15 50.8(9) . 2_656 ?
O319 As2 Pb15 108.3(9) . 2_656 ?
O18 As2 Pb15 140.5(9) . 2_656 ?
O21 As2 Pb15 53.9(7) . 2_656 ?
O323 As2 P210 67.2(9) . . ?
O319 As2 P210 41.9(9) . . ?
O18 As2 P210 130.7(9) . . ?
O21 As2 P210 115.4(8) . . ?
Pb15 As2 P210 79.99(8) 2_656 . ?
O323 As2 Pb18 109.3(8) . 2_646 ?
O319 As2 Pb18 61.7(9) . 2_646 ?
O18 As2 Pb18 137.5(9) . 2_646 ?
O21 As2 Pb18 48.1(8) . 2_646 ?
Pb15 As2 Pb18 66.09(7) 2_656 2_646 ?
P210 As2 Pb18 74.58(8) . 2_646 ?
O323 As2 P212 113.2(9) . . ?
O319 As2 P212 126.8(9) . . ?
O18 As2 P212 81.0(9) . . ?
O21 As2 P212 31.9(7) . . ?
Pb15 As2 P212 77.14(8) 2_656 . ?
P210 As2 P212 147.09(11) . . ?
Pb18 As2 P212 74.65(8) 2_646 . ?
O323 As2 P211 89.4(9) . . ?
O319 As2 P211 72.6(9) . . ?
O18 As2 P211 55.8(9) . . ?
O21 As2 P211 166.6(7) . . ?
Pb15 As2 P211 139.06(13) 2_656 . ?
P210 As2 P211 75.07(8) . . ?
Pb18 As2 P211 133.98(12) 2_646 . ?
P212 As2 P211 136.57(10) . . ?
O323 As2 Pb13 141.1(8) . . ?
O319 As2 Pb13 95.0(9) . . ?
O18 As2 Pb13 29.0(9) . . ?
O21 As2 Pb13 97.9(7) . . ?
Pb15 As2 Pb13 147.66(12) 2_656 . ?
P210 As2 Pb13 131.02(12) . . ?
Pb18 As2 Pb13 108.91(11) 2_646 . ?
P212 As2 Pb13 70.92(8) . . ?
P211 As2 Pb13 68.72(7) . . ?
O323 As2 Pb11 86.2(8) . . ?
O319 As2 Pb11 142.2(9) . . ?
O18 As2 Pb11 33.1(9) . . ?
O21 As2 Pb11 100.7(8) . . ?
Pb15 As2 Pb11 107.98(11) 2_656 . ?
P210 As2 Pb11 138.41(12) . . ?
Pb18 As2 Pb11 146.59(12) 2_646 . ?
P212 As2 Pb11 72.03(7) . . ?
P211 As2 Pb11 73.23(7) . . ?
Pb13 As2 Pb11 57.39(6) . . ?
O323 As2 Pb24 21.7(8) . 2_656 ?
O319 As2 Pb24 114.0(9) . 2_656 ?
O18 As2 Pb24 91.2(9) . 2_656 ?
O21 As2 Pb24 117.6(8) . 2_656 ?
Pb15 As2 Pb24 70.75(8) 2_656 2_656 ?
P210 As2 Pb24 75.89(9) . 2_656 ?
Pb18 As2 Pb24 130.85(10) 2_646 2_656 ?
P212 As2 Pb24 117.37(11) . 2_656 ?
P211 As2 Pb24 71.99(8) . 2_656 ?
Pb13 As2 Pb24 120.14(9) . 2_656 ?
Pb11 As2 Pb24 69.19(7) . 2_656 ?
O320 As21 O27 112.8(12) . . ?
O320 As21 O321 103.1(12) . . ?
O27 As21 O321 101.4(12) . . ?
O320 As21 O12 114.0(12) . . ?
O27 As21 O12 111.7(11) . . ?
O321 As21 O12 112.8(12) . . ?
O320 As21 Pb26 54.9(8) . 2_646 ?
O27 As21 Pb26 119.0(7) . 2_646 ?
O321 As21 Pb26 48.3(9) . 2_646 ?
O12 As21 Pb26 128.1(9) . 2_646 ?
O320 As21 Pb11 48.7(9) . 2_646 ?
O27 As21 Pb11 64.4(8) . 2_646 ?
O321 As21 Pb11 107.4(8) . 2_646 ?
O12 As21 Pb11 139.4(9) . 2_646 ?
Pb26 As21 Pb11 76.39(8) 2_646 2_646 ?
O320 As21 Pb13 104.6(8) . 2_656 ?
O27 As21 Pb13 42.7(8) . 2_656 ?
O321 As21 Pb13 62.1(8) . 2_656 ?
O12 As21 Pb13 140.9(9) . 2_656 ?
Pb26 As21 Pb13 79.75(8) 2_646 2_656 ?
Pb11 As21 Pb13 65.79(7) 2_646 2_656 ?
O320 As21 Pb24 114.2(9) . . ?
O27 As21 Pb24 30.5(8) . . ?
O321 As21 Pb24 127.3(9) . . ?
O12 As21 Pb24 85.0(9) . . ?
Pb26 As21 Pb24 146.81(11) 2_646 . ?
Pb11 As21 Pb24 75.30(8) 2_646 . ?
Pb13 As21 Pb24 73.07(8) 2_656 . ?
O320 As21 Pb15 94.1(8) . . ?
O27 As21 Pb15 101.4(8) . . ?
O321 As21 Pb15 143.2(8) . . ?
O12 As21 Pb15 31.0(9) . . ?
Pb26 As21 Pb15 135.43(12) 2_646 . ?
Pb11 As21 Pb15 108.39(11) 2_646 . ?
Pb13 As21 Pb15 143.76(12) 2_656 . ?
Pb24 As21 Pb15 70.96(8) . . ?
O320 As21 Pb25 86.7(9) . . ?
O27 As21 Pb25 159.4(8) . . ?
O321 As21 Pb25 79.2(8) . . ?
O12 As21 Pb25 51.2(9) . . ?
Pb26 As21 Pb25 76.92(9) 2_646 . ?
Pb11 As21 Pb25 135.48(12) 2_646 . ?
Pb13 As21 Pb25 141.07(13) 2_656 . ?
Pb24 As21 Pb25 136.17(10) . . ?
Pb15 As21 Pb25 69.47(7) . . ?
O320 As21 P212 126.7(8) . 2_656 ?
O27 As21 P212 99.2(9) . 2_656 ?
O321 As21 P212 26.5(8) . 2_656 ?
O12 As21 P212 89.8(9) . 2_656 ?
Pb26 As21 P212 72.65(9) 2_646 2_656 ?
Pb11 As21 P212 130.65(11) 2_646 2_656 ?
Pb13 As21 P212 71.54(8) 2_656 2_656 ?
Pb24 As21 P212 114.78(12) . 2_656 ?
Pb15 As21 P212 120.70(10) . 2_656 ?
Pb25 As21 P212 71.97(8) . 2_656 ?
O320 As21 Pb18 147.9(8) . . ?
O27 As21 Pb18 88.0(7) . . ?
O321 As21 Pb18 95.8(9) . . ?
O12 As21 Pb18 33.9(8) . . ?
Pb26 As21 Pb18 136.25(12) 2_646 . ?
Pb11 As21 Pb18 146.59(12) 2_646 . ?
Pb13 As21 Pb18 107.15(11) 2_656 . ?
Pb24 As21 Pb18 71.51(7) . . ?
Pb15 As21 Pb18 56.73(6) . . ?
Pb25 As21 Pb18 71.50(7) . . ?
P212 As21 Pb18 69.29(7) 2_656 . ?
O111 As3 O35 109.9(13) . . ?
O111 As3 O26 111.6(12) . . ?
O35 As3 O26 108.1(12) . . ?
O111 As3 O34 111.2(13) . . ?
O35 As3 O34 108.5(13) . . ?
O26 As3 O34 107.4(12) . . ?
O111 As3 Pb17 139.3(10) . . ?
O35 As3 Pb17 48.4(9) . . ?
O26 As3 Pb17 61.8(8) . . ?
O34 As3 Pb17 108.8(9) . . ?
O111 As3 Pb28 128.7(10) . . ?
O35 As3 Pb28 71.0(9) . . ?
O26 As3 Pb28 116.5(7) . . ?
O34 As3 Pb28 37.7(9) . . ?
Pb17 As3 Pb28 81.35(8) . . ?
O111 As3 Pb16 140.5(9) . . ?
O35 As3 Pb16 108.3(8) . . ?
O26 As3 Pb16 45.2(8) . . ?
O34 As3 Pb16 64.5(9) . . ?
Pb17 As3 Pb16 66.22(7) . . ?
Pb28 As3 Pb16 73.83(8) . . ?
O111 As3 Pb27 82.9(10) . . ?
O35 As3 Pb27 109.7(9) . . ?
O26 As3 Pb27 30.8(7) . . ?
O34 As3 Pb27 131.0(9) . . ?
Pb17 As3 Pb27 76.64(9) . . ?
Pb28 As3 Pb27 147.17(12) . . ?
Pb16 As3 Pb27 75.11(8) . . ?
O111 As3 Pb29 54.0(10) . . ?
O35 As3 Pb29 93.9(9) . . ?
O26 As3 Pb29 157.4(8) . . ?
O34 As3 Pb29 68.7(9) . . ?
Pb17 As3 Pb29 140.76(13) . . ?
Pb28 As3 Pb29 74.77(8) . . ?
Pb16 As3 Pb29 132.42(13) . . ?
Pb27 As3 Pb29 136.19(10) . . ?
O111 As3 Pb14 32.9(9) . . ?
O35 As3 Pb14 84.4(8) . . ?
O26 As3 Pb14 102.0(8) . . ?
O34 As3 Pb14 141.7(9) . . ?
Pb17 As3 Pb14 106.56(12) . . ?
Pb28 As3 Pb14 138.92(13) . . ?
Pb16 As3 Pb14 146.75(12) . . ?
Pb27 As3 Pb14 71.66(7) . . ?
Pb29 As3 Pb14 74.71(7) . . ?
O111 As3 Pb12 30.5(9) . . ?
O35 As3 Pb12 140.1(8) . . ?
O26 As3 Pb12 92.0(7) . . ?
O34 As3 Pb12 97.1(9) . . ?
Pb17 As3 Pb12 147.37(12) . . ?
Pb28 As3 Pb12 130.20(13) . . ?
Pb16 As3 Pb12 110.21(11) . . ?
Pb27 As3 Pb12 71.35(7) . . ?
Pb29 As3 Pb12 67.12(7) . . ?
Pb14 As3 Pb12 57.38(6) . . ?
O111 As3 Pb22 88.8(9) . 1_545 ?
O35 As3 Pb22 23.0(8) . 1_545 ?
O26 As3 Pb22 126.7(9) . 1_545 ?
O34 As3 Pb22 109.6(9) . 1_545 ?
Pb17 As3 Pb22 70.74(9) . 1_545 ?
Pb28 As3 Pb22 76.49(8) . 1_545 ?
Pb16 As3 Pb22 130.39(11) . 1_545 ?
Pb27 As3 Pb22 117.55(12) . 1_545 ?
Pb29 As3 Pb22 73.64(8) . 1_545 ?
Pb14 As3 Pb22 68.98(8) . 1_545 ?
Pb12 As3 Pb22 119.33(10) . 1_545 ?
O15 As31 O312 114.3(12) . . ?
O15 As31 O36 107.4(12) . . ?
O312 As31 O36 107.4(11) . . ?
O15 As31 O212 111.9(11) . . ?
O312 As31 O212 106.0(12) . . ?
O36 As31 O212 109.8(12) . . ?
O15 As31 Pb23 130.0(9) . 1_556 ?
O312 As31 Pb23 64.5(8) . 1_556 ?
O36 As31 Pb23 43.2(8) . 1_556 ?
O212 As31 Pb23 116.1(7) . 1_556 ?
O15 As31 Pb14 141.1(9) . 1_565 ?
O312 As31 Pb14 47.2(8) . 1_565 ?
O36 As31 Pb14 111.0(8) . 1_565 ?
O212 As31 Pb14 60.3(8) . 1_565 ?
Pb23 As31 Pb14 77.95(8) 1_556 1_565 ?
O15 As31 Pb12 136.6(9) . . ?
O312 As31 Pb12 107.4(8) . . ?
O36 As31 Pb12 69.1(8) . . ?
O212 As31 Pb12 42.4(8) . . ?
Pb23 As31 Pb12 78.40(8) 1_556 . ?
Pb14 As31 Pb12 66.20(7) 1_565 . ?
O15 As31 Pb22 82.5(9) . . ?
O312 As31 Pb22 107.3(8) . . ?
O36 As31 Pb22 135.4(9) . . ?
O212 As31 Pb22 32.8(8) . . ?
Pb23 As31 Pb22 147.44(11) 1_556 . ?
Pb14 As31 Pb22 74.98(8) 1_565 . ?
Pb12 As31 Pb22 74.35(8) . . ?
O15 As31 Pb17 34.0(9) . 1_565 ?
O312 As31 Pb17 87.0(7) . 1_565 ?
O36 As31 Pb17 138.1(8) . 1_565 ?
O212 As31 Pb17 103.1(8) . 1_565 ?
Pb23 As31 Pb17 136.02(12) 1_556 1_565 ?
Pb14 As31 Pb17 107.50(11) 1_565 1_565 ?
Pb12 As31 Pb17 144.67(12) . 1_565 ?
Pb22 As31 Pb17 70.55(7) . 1_565 ?
O15 As31 Pb21 53.4(9) . 1_655 ?
O312 As31 Pb21 91.0(8) . 1_655 ?
O36 As31 Pb21 70.0(8) . 1_655 ?
O212 As31 Pb21 161.8(8) . 1_655 ?
Pb23 As31 Pb21 76.78(9) 1_556 1_655 ?
Pb14 As31 Pb21 137.58(12) 1_565 1_655 ?
Pb12 As31 Pb21 138.56(12) . 1_655 ?
Pb22 As31 Pb21 135.77(10) . 1_655 ?
Pb17 As31 Pb21 70.66(7) 1_565 1_655 ?
O15 As31 Pb27 86.5(9) . . ?
O312 As31 Pb27 134.9(8) . . ?
O36 As31 Pb27 28.3(8) . . ?
O212 As31 Pb27 101.6(9) . . ?
Pb23 As31 Pb27 71.47(8) 1_556 . ?
Pb14 As31 Pb27 131.71(11) 1_565 . ?
Pb12 As31 Pb27 71.60(8) . . ?
Pb22 As31 Pb27 115.11(11) . . ?
Pb17 As31 Pb27 120.53(10) 1_565 . ?
Pb21 As31 Pb27 69.28(8) 1_655 . ?
O15 As31 Pb16 28.6(9) . . ?
O312 As31 Pb16 142.5(8) . . ?
O36 As31 Pb16 96.0(8) . . ?
O212 As31 Pb16 92.6(7) . . ?
Pb23 As31 Pb16 134.87(12) 1_556 . ?
Pb14 As31 Pb16 146.47(12) 1_565 . ?
Pb12 As31 Pb16 108.20(10) . . ?
Pb22 As31 Pb16 71.81(7) . . ?
Pb17 As31 Pb16 56.68(6) 1_565 . ?
Pb21 As31 Pb16 69.58(7) 1_655 . ?
Pb27 As31 Pb16 69.02(7) . . ?
O324 As4 O110 115.5(12) . . ?
O324 As4 O315 105.1(12) . . ?
O110 As4 O315 113.6(12) . . ?
O324 As4 O22 105.1(11) . . ?
O110 As4 O22 110.5(12) . . ?
O315 As4 O22 106.3(11) . . ?
O324 As4 Pb21 55.8(8) . 2_647 ?
O110 As4 Pb21 132.9(8) . 2_647 ?
O315 As4 Pb21 49.3(9) . 2_647 ?
O22 As4 Pb21 116.5(9) . 2_647 ?
O324 As4 Pb18 50.4(8) . 2_647 ?
O110 As4 Pb18 138.1(8) . 2_647 ?
O315 As4 Pb18 108.3(9) . 2_647 ?
O22 As4 Pb18 55.6(8) . 2_647 ?
Pb21 As4 Pb18 76.67(9) 2_647 2_647 ?
O324 As4 Pb15 106.1(9) . 2_657 ?
O110 As4 Pb15 137.5(8) . 2_657 ?
O315 As4 Pb15 60.3(8) . 2_657 ?
O22 As4 Pb15 47.2(8) . 2_657 ?
Pb21 As4 Pb15 78.10(9) 2_647 2_657 ?
Pb18 As4 Pb15 66.33(7) 2_647 2_657 ?
O324 As4 P210 113.6(8) . 1_556 ?
O110 As4 P210 79.9(8) . 1_556 ?
O315 As4 P210 127.8(8) . 1_556 ?
O22 As4 P210 31.5(9) . 1_556 ?
Pb21 As4 P210 147.18(12) 2_647 1_556 ?
Pb18 As4 P210 74.76(8) 2_647 1_556 ?
Pb15 As4 P210 75.90(7) 2_657 1_556 ?
O324 As4 Pb27 88.5(8) . . ?
O110 As4 Pb27 57.2(8) . . ?
O315 As4 Pb27 74.8(8) . . ?
O22 As4 Pb27 165.2(9) . . ?
Pb21 As4 Pb27 75.79(8) 2_647 . ?
Pb18 As4 Pb27 138.67(13) 2_647 . ?
Pb15 As4 Pb27 134.93(13) 2_657 . ?
P210 As4 Pb27 137.03(12) 1_556 . ?
O324 As4 Pb14 90.1(9) . . ?
O110 As4 Pb14 31.4(8) . . ?
O315 As4 Pb14 142.3(9) . . ?
O22 As4 Pb14 102.5(9) . . ?
Pb21 As4 Pb14 132.79(12) 2_647 . ?
Pb18 As4 Pb14 107.92(12) 2_647 . ?
Pb15 As4 Pb14 148.01(11) 2_657 . ?
P210 As4 Pb14 72.33(8) 1_556 . ?
Pb27 As4 Pb14 71.25(7) . . ?
O324 As4 Pb12 145.1(9) . . ?
O110 As4 Pb12 29.6(8) . . ?
O315 As4 Pb12 96.1(9) . . ?
O22 As4 Pb12 94.7(9) . . ?
Pb21 As4 Pb12 137.34(12) 2_647 . ?
Pb18 As4 Pb12 145.42(11) 2_647 . ?
Pb15 As4 Pb12 108.40(11) 2_657 . ?
P210 As4 Pb12 70.93(8) 1_556 . ?
Pb27 As4 Pb12 70.57(7) . . ?
Pb14 As4 Pb12 57.29(6) . . ?
O324 As4 Pb23 129.1(8) . 1_556 ?
O110 As4 Pb23 88.9(9) . 1_556 ?
O315 As4 Pb23 27.3(9) . 1_556 ?
O22 As4 Pb23 106.6(8) . 1_556 ?
Pb21 As4 Pb23 74.50(9) 2_647 1_556 ?
Pb18 As4 Pb23 131.86(12) 2_647 1_556 ?
Pb15 As4 Pb23 70.53(8) 2_657 1_556 ?
P210 As4 Pb23 114.32(11) 1_556 1_556 ?
Pb27 As4 Pb23 67.44(7) . 1_556 ?
Pb14 As4 Pb23 120.00(11) . 1_556 ?
Pb12 As4 Pb23 68.88(8) . 1_556 ?
O318 As41 O211 113.2(12) . . ?
O318 As41 O13 111.4(13) . . ?
O211 As41 O13 115.6(12) . . ?
O318 As41 O322 108.5(13) . . ?
O211 As41 O322 99.7(11) . . ?
O13 As41 O322 107.5(12) . . ?
O318 As41 P211 40.7(10) . 2_655 ?
O211 As41 P211 117.4(9) . 2_655 ?
O13 As41 P211 126.9(8) . 2_655 ?
O322 As41 P211 67.9(9) . 2_655 ?
O318 As41 Pb14 108.1(10) . 1_564 ?
O211 As41 Pb14 51.6(8) . 1_564 ?
O13 As41 Pb14 139.8(9) . 1_564 ?
O322 As41 Pb14 51.6(8) . 1_564 ?
P211 As41 Pb14 80.84(9) 2_655 1_564 ?
O318 As41 Pb12 62.1(9) . 1_554 ?
O211 As41 Pb12 51.5(8) . 1_554 ?
O13 As41 Pb12 141.6(9) . 1_554 ?
O322 As41 Pb12 110.4(9) . 1_554 ?
P211 As41 Pb12 75.01(9) 2_655 1_554 ?
Pb14 As41 Pb12 66.28(7) 1_564 1_554 ?
O318 As41 Pb23 131.4(9) . . ?
O211 As41 Pb23 30.3(9) . . ?
O13 As41 Pb23 85.3(8) . . ?
O322 As41 Pb23 109.0(8) . . ?
P211 As41 Pb23 147.64(12) 2_655 . ?
Pb14 As41 Pb23 73.87(7) 1_564 . ?
Pb12 As41 Pb23 76.49(7) 1_554 . ?
O318 As41 Pb18 143.8(10) . 2_656 ?
O211 As41 Pb18 97.8(9) . 2_656 ?
O13 As41 Pb18 34.3(9) . 2_656 ?
O322 As41 Pb18 82.8(9) . 2_656 ?
P211 As41 Pb18 136.75(12) 2_655 2_656 ?
Pb14 As41 Pb18 105.58(11) 1_564 2_656 ?
Pb12 As41 Pb18 147.32(11) 1_554 2_656 ?
Pb23 As41 Pb18 70.90(8) . 2_656 ?
O318 As41 Pb24 73.5(9) . 2_656 ?
O211 As41 Pb24 165.6(9) . 2_656 ?
O13 As41 Pb24 50.6(8) . 2_656 ?
O322 As41 Pb24 89.5(8) . 2_656 ?
P211 As41 Pb24 76.28(8) 2_655 2_656 ?
Pb14 As41 Pb24 140.28(13) 1_564 2_656 ?
Pb12 As41 Pb24 134.99(13) 1_554 2_656 ?
Pb23 As41 Pb24 135.85(12) . 2_656 ?
Pb18 As41 Pb24 72.31(7) 2_656 2_656 ?
O318 As41 Pb15 99.2(11) . 2_656 ?
O211 As41 Pb15 97.5(9) . 2_656 ?
O13 As41 Pb15 31.2(9) . 2_656 ?
O322 As41 Pb15 137.9(9) . 2_656 ?
P211 As41 Pb15 133.63(12) 2_655 2_656 ?
Pb14 As41 Pb15 144.81(11) 1_564 2_656 ?
Pb12 As41 Pb15 110.42(11) 1_554 2_656 ?
Pb23 As41 Pb15 71.46(8) . 2_656 ?
Pb18 As41 Pb15 56.99(7) 2_656 2_656 ?
Pb24 As41 Pb15 68.41(7) 2_656 2_656 ?
O318 As41 P210 112.2(10) . 1_565 ?
O211 As41 P210 114.4(8) . 1_565 ?
O13 As41 P210 87.7(9) . 1_565 ?
O322 As41 P210 20.6(8) . 1_565 ?
P211 As41 P210 75.03(8) 2_655 1_565 ?
Pb14 As41 P210 70.85(8) 1_564 1_565 ?
Pb12 As41 P210 130.58(12) 1_554 1_565 ?
Pb23 As41 P210 113.90(11) . 1_565 ?
Pb18 As41 P210 67.54(8) 2_656 1_565 ?
Pb24 As41 P210 72.10(7) 2_656 1_565 ?
Pb15 As41 P210 118.75(10) 2_656 1_565 ?
O25 As5 O314 110.2(12) . . ?
O25 As5 O17 114.7(12) . . ?
O314 As5 O17 107.8(13) . . ?
O25 As5 O33 106.2(12) . . ?
O314 As5 O33 107.6(12) . . ?
O17 As5 O33 110.1(12) . . ?
O25 As5 Pb16 60.5(9) . . ?
O314 As5 Pb16 109.7(10) . . ?
O17 As5 Pb16 141.1(9) . . ?
O33 As5 Pb16 47.8(8) . . ?
O25 As5 Pb25 117.5(9) . 1_655 ?
O314 As5 Pb25 41.7(9) . 1_655 ?
O17 As5 Pb25 126.3(8) . 1_655 ?
O33 As5 Pb25 66.1(8) . 1_655 ?
Pb16 As5 Pb25 78.60(9) . 1_655 ?
O25 As5 Pb17 44.4(9) . . ?
O314 As5 Pb17 67.4(8) . . ?
O17 As5 Pb17 140.3(9) . . ?
O33 As5 Pb17 108.7(9) . . ?
Pb16 As5 Pb17 66.74(7) . . ?
Pb25 As5 Pb17 77.76(9) 1_655 . ?
O25 As5 Pb28 32.6(9) . . ?
O314 As5 Pb28 136.2(8) . . ?
O17 As5 Pb28 85.1(8) . . ?
O33 As5 Pb28 106.5(8) . . ?
Pb16 As5 Pb28 75.22(8) . . ?
Pb25 As5 Pb28 148.59(12) 1_655 . ?
Pb17 As5 Pb28 76.17(7) . . ?
O25 As5 Pb11 102.1(9) . . ?
O314 As5 Pb11 139.5(9) . . ?
O17 As5 Pb11 34.0(9) . . ?
O33 As5 Pb11 85.2(9) . . ?
Pb16 As5 Pb11 107.10(11) . . ?
Pb25 As5 Pb11 135.67(12) 1_655 . ?
Pb17 As5 Pb11 145.75(11) . . ?
Pb28 As5 Pb11 69.82(8) . . ?
O25 As5 P212 160.5(9) . . ?
O314 As5 P212 68.8(8) . . ?
O17 As5 P212 50.8(8) . . ?
O33 As5 P212 92.2(8) . . ?
Pb16 As5 P212 138.85(13) . . ?
Pb25 As5 P212 75.50(8) 1_655 . ?
Pb17 As5 P212 135.34(12) . . ?
Pb28 As5 P212 135.89(12) . . ?
Pb11 As5 P212 72.51(7) . . ?
O25 As5 Pb13 92.7(9) . . ?
O314 As5 Pb13 97.1(10) . . ?
O17 As5 Pb13 31.4(8) . . ?
O33 As5 Pb13 140.7(9) . . ?
Pb16 As5 Pb13 147.00(11) . . ?
Pb25 As5 Pb13 133.83(11) 1_655 . ?
Pb17 As5 Pb13 108.90(11) . . ?
Pb28 As5 Pb13 72.09(8) . . ?
Pb11 As5 Pb13 56.87(6) . . ?
P212 As5 Pb13 68.48(7) . . ?
O25 As5 Pb26 101.9(9) . 1_545 ?
O314 As5 Pb26 30.7(9) . 1_545 ?
O17 As5 Pb26 86.1(9) . 1_545 ?
O33 As5 Pb26 136.9(8) . 1_545 ?
Pb16 As5 Pb26 132.61(12) . 1_545 ?
Pb25 As5 Pb26 72.15(8) 1_655 1_545 ?
Pb17 As5 Pb26 71.11(8) . 1_545 ?
Pb28 As5 Pb26 114.66(11) . 1_545 ?
Pb11 As5 Pb26 119.95(10) . 1_545 ?
P212 As5 Pb26 66.96(7) . 1_545 ?
Pb13 As5 Pb26 67.79(7) . 1_545 ?
O32 As51 O16 115.2(13) . . ?
O32 As51 O31 107.8(14) . . ?
O16 As51 O31 112.8(13) . . ?
O32 As51 O28 108.4(11) . . ?
O16 As51 O28 108.3(11) . . ?
O31 As51 O28 103.7(12) . . ?
O32 As51 Pb11 48.3(8) . . ?
O16 As51 Pb11 138.9(9) . . ?
O31 As51 Pb11 108.3(10) . . ?
O28 As51 Pb11 61.2(8) . . ?
O32 As51 Pb29 67.4(9) . 2_656 ?
O16 As51 Pb29 132.0(8) . 2_656 ?
O31 As51 Pb29 40.4(10) . 2_656 ?
O28 As51 Pb29 116.1(8) . 2_656 ?
Pb11 As51 Pb29 81.27(9) . 2_656 ?
O32 As51 Pb13 106.3(9) . 1_565 ?
O16 As51 Pb13 136.9(9) . 1_565 ?
O31 As51 Pb13 61.9(9) . 1_565 ?
O28 As51 Pb13 44.4(8) . 1_565 ?
Pb11 As51 Pb13 65.89(7) . 1_565 ?
Pb29 As51 Pb13 74.33(8) 2_656 1_565 ?
O32 As51 Pb26 109.3(9) . . ?
O16 As51 Pb26 80.5(8) . . ?
O31 As51 Pb26 129.3(9) . . ?
O28 As51 Pb26 31.3(8) . . ?
Pb11 As51 Pb26 74.18(8) . . ?
Pb29 As51 Pb26 146.66(11) 2_656 . ?
Pb13 As51 Pb26 75.19(7) 1_565 . ?
O32 As51 Pb16 87.5(10) . . ?
O16 As51 Pb16 34.1(9) . . ?
O31 As51 Pb16 144.7(9) . . ?
O28 As51 Pb16 101.0(8) . . ?
Pb11 As51 Pb16 105.59(12) . . ?
Pb29 As51 Pb16 139.90(12) 2_656 . ?
Pb13 As51 Pb16 145.03(11) 1_565 . ?
Pb26 As51 Pb16 69.91(8) . . ?
O32 As51 Pb22 92.8(8) . . ?
O16 As51 Pb22 55.8(8) . . ?
O31 As51 Pb22 73.7(9) . . ?
O28 As51 Pb22 158.1(8) . . ?
Pb11 As51 Pb22 140.62(13) . . ?
Pb29 As51 Pb22 76.46(8) 2_656 . ?
Pb13 As51 Pb22 135.04(13) 1_565 . ?
Pb26 As51 Pb22 136.21(12) . . ?
Pb16 As51 Pb22 73.98(7) . . ?
O32 As51 Pb28 24.2(9) . . ?
O16 As51 Pb28 92.0(9) . . ?
O31 As51 Pb28 113.9(9) . . ?
O28 As51 Pb28 125.7(8) . . ?
Pb11 As51 Pb28 70.36(8) . . ?
Pb29 As51 Pb28 76.96(9) 2_656 . ?
Pb13 As51 Pb28 130.32(12) 1_565 . ?
Pb26 As51 Pb28 114.20(12) . . ?
Pb16 As51 Pb28 68.98(8) . . ?
Pb22 As51 Pb28 73.19(7) . . ?
O32 As51 Pb17 142.6(9) . 1_565 ?
O16 As51 Pb17 27.4(9) . 1_565 ?
O31 As51 Pb17 97.0(10) . 1_565 ?
O28 As51 Pb17 91.9(8) . 1_565 ?
Pb11 As51 Pb17 146.30(11) . 1_565 ?
Pb29 As51 Pb17 131.35(12) 2_656 1_565 ?
Pb13 As51 Pb17 110.06(11) 1_565 1_565 ?
Pb26 As51 Pb17 72.59(8) . 1_565 ?
Pb16 As51 Pb17 57.20(6) . 1_565 ?
Pb22 As51 Pb17 67.33(7) . 1_565 ?
Pb28 As51 Pb17 119.37(10) . 1_565 ?
O310 As6 O311 106.8(12) . . ?
O310 As6 O23 109.0(13) . . ?
O311 As6 O23 109.0(12) . . ?
O310 As6 O14 112.0(13) . . ?
O311 As6 O14 111.2(13) . . ?
O23 As6 O14 108.8(11) . . ?
O310 As6 P212 69.9(8) . 2_756 ?
O311 As6 P212 37.5(9) . 2_756 ?
O23 As6 P212 115.5(8) . 2_756 ?
O14 As6 P212 132.2(8) . 2_756 ?
O310 As6 Pb15 47.9(10) . 1_665 ?
O311 As6 Pb15 108.2(10) . 1_665 ?
O23 As6 Pb15 63.3(8) . 1_665 ?
O14 As6 Pb15 139.9(9) . 1_665 ?
P212 As6 Pb15 78.87(8) 2_756 1_665 ?
O310 As6 Pb18 109.0(10) . 1_655 ?
O311 As6 Pb18 69.7(9) . 1_655 ?
O23 As6 Pb18 41.3(8) . 1_655 ?
O14 As6 Pb18 136.2(9) . 1_655 ?
P212 As6 Pb18 76.62(8) 2_756 1_655 ?
Pb15 As6 Pb18 65.60(8) 1_665 1_655 ?
O310 As6 Pb21 108.8(9) . 1_655 ?
O311 As6 Pb21 134.0(9) . 1_655 ?
O23 As6 Pb21 30.9(8) . 1_655 ?
O14 As6 Pb21 81.1(8) . 1_655 ?
P212 As6 Pb21 145.86(13) 2_756 1_655 ?
Pb15 As6 Pb21 76.73(9) 1_665 1_655 ?
Pb18 As6 Pb21 71.71(8) 1_655 1_655 ?
O310 As6 Pb26 90.5(10) . . ?
O311 As6 Pb26 68.8(9) . . ?
O23 As6 Pb26 159.7(8) . . ?
O14 As6 Pb26 56.8(8) . . ?
P212 As6 Pb26 75.67(8) 2_756 . ?
Pb15 As6 Pb26 136.96(12) 1_665 . ?
Pb18 As6 Pb26 137.70(12) 1_655 . ?
Pb21 As6 Pb26 137.76(11) 1_655 . ?
O310 As6 Pb16 142.7(10) . . ?
O311 As6 Pb16 94.8(9) . . ?
O23 As6 Pb16 91.3(8) . . ?
O14 As6 Pb16 30.7(9) . . ?
P212 As6 Pb16 129.41(12) 2_756 . ?
Pb15 As6 Pb16 149.86(11) 1_665 . ?
Pb18 As6 Pb16 106.86(11) 1_655 . ?
Pb21 As6 Pb16 73.29(7) 1_655 . ?
Pb26 As6 Pb16 69.15(8) . . ?
O310 As6 Pb17 87.3(9) . 1_565 ?
O311 As6 Pb17 139.4(10) . 1_565 ?
O23 As6 Pb17 101.3(8) . 1_565 ?
O14 As6 Pb17 31.0(9) . 1_565 ?
P212 As6 Pb17 141.11(13) 2_756 1_565 ?
Pb15 As6 Pb17 109.18(11) 1_665 1_565 ?
Pb18 As6 Pb17 141.98(11) 1_655 1_565 ?
Pb21 As6 Pb17 70.52(7) 1_655 1_565 ?
Pb26 As6 Pb17 73.40(8) . 1_565 ?
Pb16 As6 Pb17 57.50(6) . 1_565 ?
O310 As6 Pb25 23.2(10) . 1_665 ?
O311 As6 Pb25 109.7(9) . 1_665 ?
O23 As6 Pb25 126.2(9) . 1_665 ?
O14 As6 Pb25 90.2(9) . 1_665 ?
P212 As6 Pb25 78.10(8) 2_756 1_665 ?
Pb15 As6 Pb25 69.95(8) 1_665 1_665 ?
Pb18 As6 Pb25 132.04(11) 1_655 1_665 ?
Pb21 As6 Pb25 114.64(11) 1_655 1_665 ?
Pb26 As6 Pb25 71.20(8) . 1_665 ?
Pb16 As6 Pb25 120.68(11) . 1_665 ?
Pb17 As6 Pb25 70.04(7) 1_565 1_665 ?
O11 As61 O24 114.1(11) . . ?
O11 As61 O39 109.6(13) . . ?
O24 As61 O39 107.1(13) . . ?
O11 As61 O37 112.0(13) . . ?
O24 As61 O37 105.9(13) . . ?
O39 As61 O37 108.0(12) . . ?
O11 As61 Pb27 128.6(9) . 1_455 ?
O24 As61 Pb27 114.6(8) . 1_455 ?
O39 As61 Pb27 39.4(9) . 1_455 ?
O37 As61 Pb27 68.7(8) . 1_455 ?
O11 As61 Pb17 143.0(9) . 1_455 ?
O24 As61 Pb17 60.1(9) . 1_455 ?
O39 As61 Pb17 106.7(10) . 1_455 ?
O37 As61 Pb17 48.1(9) . 1_455 ?
Pb27 As61 Pb17 78.00(8) 1_455 1_455 ?
O11 As61 Pb16 136.7(9) . 1_455 ?
O24 As61 Pb16 40.7(9) . 1_455 ?
O39 As61 Pb16 67.4(10) . 1_455 ?
O37 As61 Pb16 109.6(9) . 1_455 ?
Pb27 As61 Pb16 78.05(9) 1_455 1_455 ?
Pb17 As61 Pb16 65.66(8) 1_455 1_455 ?
O11 As61 Pb25 84.5(8) . . ?
O24 As61 Pb25 32.5(8) . . ?
O39 As61 Pb25 133.0(9) . . ?
O37 As61 Pb25 107.2(8) . . ?
Pb27 As61 Pb25 146.43(13) 1_455 . ?
Pb17 As61 Pb25 75.99(8) 1_455 . ?
Pb16 As61 Pb25 72.10(8) 1_455 . ?
O11 As61 Pb23 52.5(8) . 2_646 ?
O24 As61 Pb23 163.5(9) . 2_646 ?
O39 As61 Pb23 73.4(10) . 2_646 ?
O37 As61 Pb23 89.2(9) . 2_646 ?
Pb27 As61 Pb23 76.60(8) 1_455 2_646 ?
Pb17 As61 Pb23 136.10(12) 1_455 2_646 ?
Pb16 As61 Pb23 139.99(13) 1_455 2_646 ?
Pb25 As61 Pb23 136.88(11) . 2_646 ?
O11 As61 Pb15 33.7(9) . . ?
O24 As61 Pb15 101.7(8) . . ?
O39 As61 Pb15 141.7(10) . . ?
O37 As61 Pb15 87.3(9) . . ?
Pb27 As61 Pb15 140.50(13) 1_455 . ?
Pb17 As61 Pb15 109.37(12) 1_455 . ?
Pb16 As61 Pb15 141.06(10) 1_455 . ?
Pb25 As61 Pb15 69.38(7) . . ?
Pb23 As61 Pb15 71.99(8) 2_646 . ?
O11 As61 Pb18 30.9(9) . . ?
O24 As61 Pb18 93.7(8) . . ?
O39 As61 Pb18 95.8(10) . . ?
O37 As61 Pb18 142.5(9) . . ?
Pb27 As61 Pb18 130.94(12) 1_455 . ?
Pb17 As61 Pb18 149.31(11) 1_455 . ?
Pb16 As61 Pb18 106.12(11) 1_455 . ?
Pb25 As61 Pb18 73.40(7) . . ?
Pb23 As61 Pb18 69.97(8) 2_646 . ?
Pb15 As61 Pb18 57.16(6) . . ?
O11 As61 Pb21 86.2(9) . . ?
O24 As61 Pb21 99.6(10) . . ?
O39 As61 Pb21 31.3(9) . . ?
O37 As61 Pb21 138.0(8) . . ?
Pb27 As61 Pb21 70.50(8) 1_455 . ?
Pb17 As61 Pb21 130.16(12) 1_455 . ?
Pb16 As61 Pb21 70.62(9) 1_455 . ?
Pb25 As61 Pb21 112.15(11) . . ?
Pb23 As61 Pb21 71.98(8) 2_646 . ?
Pb15 As61 Pb21 119.62(11) . . ?
Pb18 As61 Pb21 65.66(8) . . ?
Pb25 Cl1 P212 98.4(2) 2_656 . ?
Pb25 Cl1 Pb26 90.18(18) 2_656 2_746 ?
P212 Cl1 Pb26 89.9(2) . 2_746 ?
Pb25 Cl1 Pb26 90.6(2) 2_656 . ?
P212 Cl1 Pb26 97.6(2) . . ?
Pb26 Cl1 Pb26 172.3(3) 2_746 . ?
Pb25 Cl1 P212 88.1(2) 2_656 2_756 ?
P212 Cl1 P212 171.7(3) . 2_756 ?
Pb26 Cl1 P212 84.94(19) 2_746 2_756 ?
Pb26 Cl1 P212 87.4(2) . 2_756 ?
Pb25 Cl1 Pb25 174.3(3) 2_656 1_655 ?
P212 Cl1 Pb25 86.8(2) . 1_655 ?
Pb26 Cl1 Pb25 87.4(2) 2_746 1_655 ?
Pb26 Cl1 Pb25 91.13(17) . 1_655 ?
P212 Cl1 Pb25 86.53(18) 2_756 1_655 ?
Pb28 Cl2 Pb29 95.4(2) . 2_656 ?
Pb28 Cl2 Pb22 90.7(2) . 2_646 ?
Pb29 Cl2 Pb22 93.9(2) 2_656 2_646 ?
Pb28 Cl2 Pb29 89.0(2) . . ?
Pb29 Cl2 Pb29 174.6(3) 2_656 . ?
Pb22 Cl2 Pb29 89.2(2) 2_646 . ?
Pb28 Cl2 Pb22 92.0(2) . . ?
Pb29 Cl2 Pb22 89.3(2) 2_656 . ?
Pb22 Cl2 Pb22 175.6(3) 2_646 . ?
Pb29 Cl2 Pb22 87.4(2) . . ?
Pb28 Cl2 Pb28 176.3(3) . 2_656 ?
Pb29 Cl2 Pb28 87.4(2) 2_656 2_656 ?
Pb22 Cl2 Pb28 91.4(2) 2_646 2_656 ?
Pb29 Cl2 Pb28 88.07(18) . 2_656 ?
Pb22 Cl2 Pb28 85.7(2) . 2_656 ?
P211 Cl3 P210 93.51(16) 2_656 1_556 ?
P211 Cl3 P210 88.4(2) 2_656 2_656 ?
P210 Cl3 P210 178.1(2) 1_556 2_656 ?
P211 Cl3 P211 179.0(3) 2_656 1_556 ?
P210 Cl3 P211 87.48(19) 1_556 1_556 ?
P210 Cl3 P211 90.63(15) 2_656 1_556 ?
P211 Cl3 Pb24 91.44(18) 2_656 . ?
P210 Cl3 Pb24 88.96(19) 1_556 . ?
P210 Cl3 Pb24 90.83(18) 2_656 . ?
P211 Cl3 Pb24 88.80(19) 1_556 . ?
P211 Cl3 Pb24 90.21(19) 2_656 2_657 ?
P210 Cl3 Pb24 91.73(18) 1_556 2_657 ?
P210 Cl3 Pb24 88.43(18) 2_656 2_657 ?
P211 Cl3 Pb24 89.54(17) 1_556 2_657 ?
Pb24 Cl3 Pb24 178.2(2) . 2_657 ?
Pb21 Cl4 Pb27 99.7(2) 2_546 2_656 ?
Pb21 Cl4 Pb23 90.9(3) 2_546 2_645 ?
Pb27 Cl4 Pb23 98.2(2) 2_656 2_645 ?
Pb21 Cl4 Pb27 88.4(2) 2_546 1_454 ?
Pb27 Cl4 Pb27 169.1(3) 2_656 1_454 ?
Pb23 Cl4 Pb27 88.9(2) 2_645 1_454 ?
Pb21 Cl4 Pb23 90.71(18) 2_546 1_455 ?
Pb27 Cl4 Pb23 88.5(2) 2_656 1_455 ?
Pb23 Cl4 Pb23 172.8(3) 2_645 1_455 ?
Pb27 Cl4 Pb23 84.1(2) 1_454 1_455 ?
Pb21 Cl4 Pb21 173.3(3) 2_546 1_554 ?
Pb27 Cl4 Pb21 86.7(2) 2_656 1_554 ?
Pb23 Cl4 Pb21 90.16(18) 2_645 1_554 ?
Pb27 Cl4 Pb21 85.06(19) 1_454 1_554 ?
Pb23 Cl4 Pb21 87.5(2) 1_455 1_554 ?
As61 O11 Pb18 129.3(14) . . ?
As61 O11 Pb15 125.3(14) . . ?
Pb18 O11 Pb15 90.8(8) . . ?
As61 O11 Pb23 101.1(10) . 2_646 ?
Pb18 O11 Pb23 102.3(9) . 2_646 ?
Pb15 O11 Pb23 104.4(9) . 2_646 ?
As61 O11 Pb25 70.2(9) . . ?
Pb18 O11 Pb25 85.7(6) . . ?
Pb15 O11 Pb25 79.4(6) . . ?
Pb23 O11 Pb25 170.9(9) 2_646 . ?
As61 O11 Pb21 70.8(8) . . ?
Pb18 O11 Pb21 72.7(6) . . ?
Pb15 O11 Pb21 162.8(9) . . ?
Pb23 O11 Pb21 75.4(5) 2_646 . ?
Pb25 O11 Pb21 103.4(6) . . ?
As61 O11 Pb21 68.0(8) . 1_545 ?
Pb18 O11 Pb21 162.6(9) . 1_545 ?
Pb15 O11 Pb21 74.6(6) . 1_545 ?
Pb23 O11 Pb21 73.0(5) 2_646 1_545 ?
Pb25 O11 Pb21 100.5(6) . 1_545 ?
Pb21 O11 Pb21 120.7(5) . 1_545 ?
As21 O12 Pb15 126.9(14) . . ?
As21 O12 Pb18 124.3(11) . . ?
Pb15 O12 Pb18 92.1(8) . . ?
As21 O12 Pb25 101.3(11) . . ?
Pb15 O12 Pb25 104.3(8) . . ?
Pb18 O12 Pb25 105.5(8) . . ?
As21 O12 Pb24 68.5(8) . . ?
Pb15 O12 Pb24 81.7(7) . . ?
Pb18 O12 Pb24 82.5(6) . . ?
Pb25 O12 Pb24 169.7(8) . . ?
As21 O12 P212 65.5(8) . 2_656 ?
Pb15 O12 P212 167.0(10) . 2_656 ?
Pb18 O12 P212 76.2(6) . 2_656 ?
Pb25 O12 P212 74.3(5) . 2_656 ?
Pb24 O12 P212 101.8(5) . 2_656 ?
As41 O13 Pb18 123.9(13) . 2_656 ?
As41 O13 Pb15 129.1(13) . 2_656 ?
Pb18 O13 Pb15 90.3(9) 2_656 2_656 ?
As41 O13 Pb24 103.7(11) . 2_656 ?
Pb18 O13 Pb24 106.0(9) 2_656 2_656 ?
Pb15 O13 Pb24 100.4(8) 2_656 2_656 ?
As41 O13 Pb23 69.2(8) . . ?
Pb18 O13 Pb23 80.7(6) 2_656 . ?
Pb15 O13 Pb23 82.8(6) 2_656 . ?
Pb24 O13 Pb23 172.4(9) 2_656 . ?
As41 O13 P210 68.9(8) . 1_565 ?
Pb18 O13 P210 73.8(6) 2_656 1_565 ?
Pb15 O13 P210 161.5(10) 2_656 1_565 ?
Pb24 O13 P210 75.8(5) 2_656 1_565 ?
Pb23 O13 P210 103.3(6) . 1_565 ?
As6 O14 Pb16 128.2(14) . . ?
As6 O14 Pb17 128.2(13) . 1_565 ?
Pb16 O14 Pb17 94.8(8) . 1_565 ?
As6 O14 Pb26 95.6(9) . . ?
Pb16 O14 Pb26 98.7(9) . . ?
Pb17 O14 Pb26 105.9(9) 1_565 . ?
As6 O14 Pb21 72.2(9) . 1_655 ?
Pb16 O14 Pb21 87.8(7) . 1_655 ?
Pb17 O14 Pb21 84.0(6) 1_565 1_655 ?
Pb26 O14 Pb21 167.6(8) . 1_655 ?
As6 O14 Pb25 66.0(8) . 1_665 ?
Pb16 O14 Pb25 164.5(10) . 1_665 ?
Pb17 O14 Pb25 76.8(6) 1_565 1_665 ?
Pb26 O14 Pb25 71.8(5) . 1_665 ?
Pb21 O14 Pb25 104.0(6) 1_655 1_665 ?
As31 O15 Pb17 123.7(13) . 1_565 ?
As31 O15 Pb16 133.6(13) . . ?
Pb17 O15 Pb16 91.0(8) 1_565 . ?
As31 O15 Pb21 100.6(11) . 1_655 ?
Pb17 O15 Pb21 101.3(7) 1_565 1_655 ?
Pb16 O15 Pb21 101.3(8) . 1_655 ?
As31 O15 Pb22 71.7(8) . . ?
Pb17 O15 Pb22 81.6(7) 1_565 . ?
Pb16 O15 Pb22 86.1(7) . . ?
Pb21 O15 Pb22 171.9(8) 1_655 . ?
As31 O15 Pb27 69.5(8) . . ?
Pb17 O15 Pb27 166.7(9) 1_565 . ?
Pb16 O15 Pb27 79.0(6) . . ?
Pb21 O15 Pb27 72.5(5) 1_655 . ?
Pb22 O15 Pb27 106.2(5) . . ?
As51 O16 Pb16 123.2(13) . . ?
As51 O16 Pb17 134.2(13) . 1_565 ?
Pb16 O16 Pb17 93.8(9) . 1_565 ?
As51 O16 Pb22 97.2(10) . . ?
Pb16 O16 Pb22 105.7(8) . . ?
Pb17 O16 Pb22 97.2(8) 1_565 . ?
As51 O16 Pb26 73.0(8) . . ?
Pb16 O16 Pb26 82.0(6) . . ?
Pb17 O16 Pb26 88.5(6) 1_565 . ?
Pb22 O16 Pb26 170.0(9) . . ?
As51 O16 Pb28 64.4(8) . . ?
Pb16 O16 Pb28 73.4(6) . . ?
Pb17 O16 Pb28 161.1(9) 1_565 . ?
Pb22 O16 Pb28 73.7(5) . . ?
Pb26 O16 Pb28 103.1(6) . . ?
As5 O17 Pb11 123.6(13) . . ?
As5 O17 Pb13 129.0(12) . . ?
Pb11 O17 Pb13 90.6(8) . . ?
As5 O17 P212 102.8(10) . . ?
Pb11 O17 P212 107.3(8) . . ?
Pb13 O17 P212 100.7(8) . . ?
As5 O17 Pb28 69.1(7) . . ?
Pb11 O17 Pb28 79.3(6) . . ?
Pb13 O17 Pb28 84.0(6) . . ?
P212 O17 Pb28 171.7(9) . . ?
As5 O17 Pb26 70.6(8) . 1_545 ?
Pb11 O17 Pb26 165.3(10) . 1_545 ?
Pb13 O17 Pb26 76.0(6) . 1_545 ?
P212 O17 Pb26 70.1(5) . 1_545 ?
Pb28 O17 Pb26 104.9(5) . 1_545 ?
As5 O17 Pb26 69.2(8) . . ?
Pb11 O17 Pb26 72.0(6) . . ?
Pb13 O17 Pb26 160.9(9) . . ?
P212 O17 Pb26 77.7(5) . . ?
Pb28 O17 Pb26 100.1(5) . . ?
Pb26 O17 Pb26 120.1(6) 1_545 . ?
As2 O18 Pb13 130.8(13) . . ?
As2 O18 Pb11 125.3(13) . . ?
Pb13 O18 Pb11 94.4(8) . . ?
As2 O18 P211 96.8(11) . . ?
Pb13 O18 P211 99.5(8) . . ?
Pb11 O18 P211 105.1(8) . . ?
As2 O18 P212 72.3(9) . . ?
Pb13 O18 P212 84.9(7) . . ?
Pb11 O18 P212 85.4(7) . . ?
P211 O18 P212 168.2(8) . . ?
As2 O18 Pb24 65.2(8) . 2_656 ?
Pb13 O18 Pb24 163.7(9) . 2_656 ?
Pb11 O18 Pb24 74.6(6) . 2_656 ?
P211 O18 Pb24 72.5(5) . 2_656 ?
P212 O18 Pb24 105.8(6) . 2_656 ?
As1 O19 Pb11 130.4(13) . . ?
As1 O19 Pb13 120.7(12) . . ?
Pb11 O19 Pb13 93.3(8) . . ?
As1 O19 Pb28 101.0(10) . . ?
Pb11 O19 Pb28 100.8(8) . . ?
Pb13 O19 Pb28 108.1(9) . . ?
As1 O19 P211 68.5(8) . . ?
Pb11 O19 P211 86.4(7) . . ?
Pb13 O19 P211 78.8(6) . . ?
Pb28 O19 P211 169.5(8) . . ?
As1 O19 Pb29 65.7(7) . 2_646 ?
Pb11 O19 Pb29 163.7(9) . 2_646 ?
Pb13 O19 Pb29 73.7(6) . 2_646 ?
Pb28 O19 Pb29 74.8(5) . 2_646 ?
P211 O19 Pb29 100.4(5) . 2_646 ?
As4 O110 Pb14 127.3(13) . . ?
As4 O110 Pb12 131.1(13) . . ?
Pb14 O110 Pb12 94.1(9) . . ?
As4 O110 Pb27 95.6(10) . . ?
Pb14 O110 Pb27 101.3(8) . . ?
Pb12 O110 Pb27 100.7(8) . . ?
As4 O110 P210 73.4(8) . 1_556 ?
Pb14 O110 P210 86.9(6) . 1_556 ?
Pb12 O110 P210 86.0(6) . 1_556 ?
Pb27 O110 P210 168.9(9) . 1_556 ?
As4 O110 Pb23 67.7(8) . 1_556 ?
Pb14 O110 Pb23 163.6(9) . 1_556 ?
Pb12 O110 Pb23 76.3(6) . 1_556 ?
Pb27 O110 Pb23 68.1(4) . 1_556 ?
P210 O110 Pb23 105.4(6) 1_556 1_556 ?
As3 O111 Pb14 126.2(14) . . ?
As3 O111 Pb12 130.5(13) . . ?
Pb14 O111 Pb12 91.4(8) . . ?
As3 O111 Pb29 100.3(12) . . ?
Pb14 O111 Pb29 108.1(8) . . ?
Pb12 O111 Pb29 95.7(8) . . ?
As3 O111 Pb27 71.7(9) . . ?
Pb14 O111 Pb27 83.4(7) . . ?
Pb12 O111 Pb27 84.1(7) . . ?
Pb29 O111 Pb27 168.5(8) . . ?
As3 O111 Pb22 67.9(9) . 1_545 ?
Pb14 O111 Pb22 75.6(6) . 1_545 ?
Pb12 O111 Pb22 161.4(9) . 1_545 ?
Pb29 O111 Pb22 76.3(5) . 1_545 ?
Pb27 O111 Pb22 107.1(6) . 1_545 ?
As11 O112 Pb12 127.2(13) . . ?
As11 O112 Pb14 132.2(14) . . ?
Pb12 O112 Pb14 90.5(7) . . ?
As11 O112 P210 100.8(10) . 1_556 ?
Pb12 O112 P210 101.9(9) . 1_556 ?
Pb14 O112 P210 97.9(8) . 1_556 ?
As11 O112 Pb29 73.2(9) . . ?
Pb12 O112 Pb29 80.9(6) . . ?
Pb14 O112 Pb29 87.6(7) . . ?
P210 O112 Pb29 173.7(8) 1_556 . ?
As11 O112 P211 68.9(8) . 2_656 ?
Pb12 O112 P211 72.4(6) . 2_656 ?
Pb14 O112 P211 158.9(9) . 2_656 ?
P210 O112 P211 74.4(5) 1_556 2_656 ?
Pb29 O112 P211 101.4(6) . 2_656 ?
As2 O21 P212 125.1(11) . . ?
As2 O21 Pb18 103.8(10) . 2_646 ?
P212 O21 Pb18 118.4(10) . 2_646 ?
As2 O21 Pb15 95.9(10) . 2_656 ?
P212 O21 Pb15 118.1(9) . 2_656 ?
Pb18 O21 Pb15 87.5(6) 2_646 2_656 ?
As2 O21 Pb13 58.8(6) . . ?
P212 O21 Pb13 72.8(5) . . ?
Pb18 O21 Pb13 112.7(6) 2_646 . ?
Pb15 O21 Pb13 149.9(8) 2_656 . ?
As4 O22 P210 124.6(13) . 1_556 ?
As4 O22 Pb15 104.2(10) . 2_657 ?
P210 O22 Pb15 124.0(9) 1_556 2_657 ?
As4 O22 Pb18 93.1(10) . 2_647 ?
P210 O22 Pb18 112.7(8) 1_556 2_647 ?
Pb15 O22 Pb18 87.6(8) 2_657 2_647 ?
As6 O23 Pb21 127.2(13) . 1_655 ?
As6 O23 Pb18 112.9(11) . 1_655 ?
Pb21 O23 Pb18 118.8(11) 1_655 1_655 ?
As6 O23 Pb15 87.5(9) . 1_665 ?
Pb21 O23 Pb15 107.3(9) 1_655 1_665 ?
Pb18 O23 Pb15 84.2(7) 1_655 1_665 ?
As6 O23 Pb16 64.5(8) . . ?
Pb21 O23 Pb16 80.1(6) 1_655 . ?
Pb18 O23 Pb16 120.7(8) 1_655 . ?
Pb15 O23 Pb16 147.5(8) 1_665 . ?
As61 O24 Pb25 125.4(13) . . ?
As61 O24 Pb16 113.8(11) . 1_455 ?
Pb25 O24 Pb16 118.2(11) . 1_455 ?
As61 O24 Pb17 90.9(10) . 1_455 ?
Pb25 O24 Pb17 107.6(9) . 1_455 ?
Pb16 O24 Pb17 86.4(7) 1_455 1_455 ?
As61 O24 Pb18 62.9(8) . . ?
Pb25 O24 Pb18 78.6(6) . . ?
Pb16 O24 Pb18 118.0(8) 1_455 . ?
Pb17 O24 Pb18 149.2(9) 1_455 . ?
As5 O25 Pb28 126.2(14) . . ?
As5 O25 Pb17 110.6(11) . . ?
Pb28 O25 Pb17 121.3(9) . . ?
As5 O25 Pb16 90.3(10) . . ?
Pb28 O25 Pb16 105.8(8) . . ?
Pb17 O25 Pb16 86.1(7) . . ?
As5 O25 Pb13 65.1(8) . . ?
Pb28 O25 Pb13 77.0(6) . . ?
Pb17 O25 Pb13 120.0(7) . . ?
Pb16 O25 Pb13 148.4(8) . . ?
As5 O25 Pb11 56.3(8) . . ?
Pb28 O25 Pb11 70.2(6) . . ?
Pb17 O25 Pb11 164.7(7) . . ?
Pb16 O25 Pb11 100.9(7) . . ?
Pb13 O25 Pb11 49.6(3) . . ?
As3 O26 Pb27 127.7(11) . . ?
As3 O26 Pb16 108.7(11) . . ?
Pb27 O26 Pb16 121.6(10) . . ?
As3 O26 Pb17 88.4(9) . . ?
Pb27 O26 Pb17 108.9(9) . . ?
Pb16 O26 Pb17 84.4(5) . . ?
As3 O26 Pb12 64.6(6) . . ?
Pb27 O26 Pb12 76.9(5) . . ?
Pb16 O26 Pb12 121.6(7) . . ?
Pb17 O26 Pb12 146.5(8) . . ?
As21 O27 Pb24 128.3(12) . . ?
As21 O27 Pb13 110.9(12) . 2_656 ?
Pb24 O27 Pb13 120.5(10) . 2_656 ?
As21 O27 Pb11 87.2(10) . 2_646 ?
Pb24 O27 Pb11 103.5(9) . 2_646 ?
Pb13 O27 Pb11 82.9(5) 2_656 2_646 ?
As21 O27 Pb18 68.4(7) . . ?
Pb24 O27 Pb18 79.4(5) . . ?
Pb13 O27 Pb18 122.8(8) 2_656 . ?
Pb11 O27 Pb18 149.0(8) 2_646 . ?
As51 O28 Pb26 125.3(12) . . ?
As51 O28 Pb13 107.6(10) . 1_565 ?
Pb26 O28 Pb13 125.9(8) . 1_565 ?
As51 O28 Pb11 87.5(8) . . ?
Pb26 O28 Pb11 106.0(8) . . ?
Pb13 O28 Pb11 85.1(6) 1_565 . ?
As51 O28 Pb17 63.8(7) . 1_565 ?
Pb26 O28 Pb17 78.1(6) . 1_565 ?
Pb13 O28 Pb17 121.7(7) 1_565 1_565 ?
Pb11 O28 Pb17 144.7(7) . 1_565 ?
As11 O29 Pb29 124.8(13) . . ?
As11 O29 Pb11 108.7(10) . 2_646 ?
Pb29 O29 Pb11 122.9(11) . 2_646 ?
As11 O29 Pb13 92.6(10) . 2_656 ?
Pb29 O29 Pb13 106.9(9) . 2_656 ?
Pb11 O29 Pb13 87.5(7) 2_646 2_656 ?
As1 O210 P211 129.0(14) . . ?
As1 O210 Pb14 103.7(10) . 2_656 ?
P211 O210 Pb14 121.5(11) . 2_656 ?
As1 O210 Pb12 94.0(10) . 2_646 ?
P211 O210 Pb12 110.6(9) . 2_646 ?
Pb14 O210 Pb12 85.7(7) 2_656 2_646 ?
As1 O210 Pb13 59.0(8) . . ?
P211 O210 Pb13 71.7(6) . . ?
Pb14 O210 Pb13 160.3(9) 2_656 . ?
Pb12 O210 Pb13 104.0(7) 2_646 . ?
As1 O210 Pb11 61.4(8) . . ?
P211 O210 Pb11 77.6(6) . . ?
Pb14 O210 Pb11 115.7(7) 2_656 . ?
Pb12 O210 Pb11 149.8(9) 2_646 . ?
Pb13 O210 Pb11 49.5(3) . . ?
As41 O211 Pb23 129.6(13) . . ?
As41 O211 Pb14 101.3(10) . 1_564 ?
Pb23 O211 Pb14 111.8(8) . 1_564 ?
As41 O211 Pb12 101.7(10) . 1_554 ?
Pb23 O211 Pb12 117.0(8) . 1_554 ?
Pb14 O211 Pb12 86.4(7) 1_564 1_554 ?
As41 O211 Pb18 60.1(7) . 2_656 ?
Pb23 O211 Pb18 73.9(6) . 2_656 ?
Pb14 O211 Pb18 107.4(6) 1_564 2_656 ?
Pb12 O211 Pb18 158.5(7) 1_554 2_656 ?
As31 O212 Pb22 124.2(12) . . ?
As31 O212 Pb12 111.2(12) . . ?
Pb22 O212 Pb12 122.5(10) . . ?
As31 O212 Pb14 89.5(10) . 1_565 ?
Pb22 O212 Pb14 106.4(9) . 1_565 ?
Pb12 O212 Pb14 86.8(6) . 1_565 ?
As51 O31 Pb29 111.6(14) . 2_656 ?
As51 O31 Pb28 131.0(15) . 1_565 ?
Pb29 O31 Pb28 116.0(10) 2_656 1_565 ?
As51 O31 Pb13 89.3(9) . 1_565 ?
Pb29 O31 Pb13 98.5(9) 2_656 1_565 ?
Pb28 O31 Pb13 94.5(8) 1_565 1_565 ?
As51 O31 Pb22 79.1(9) . . ?
Pb29 O31 Pb22 92.3(7) 2_656 . ?
Pb28 O31 Pb22 87.9(7) 1_565 . ?
Pb13 O31 Pb22 166.4(10) 1_565 . ?
As51 O31 Pb11 49.1(7) . . ?
Pb29 O31 Pb11 78.1(7) 2_656 . ?
Pb28 O31 Pb11 152.9(8) 1_565 . ?
Pb13 O31 Pb11 59.4(4) 1_565 . ?
Pb22 O31 Pb11 115.7(7) . . ?
As51 O32 Pb28 139.4(14) . . ?
As51 O32 Pb11 103.4(11) . . ?
Pb28 O32 Pb11 112.6(11) . . ?
As51 O32 Pb29 83.8(10) . 2_656 ?
Pb28 O32 Pb29 107.2(9) . 2_656 ?
Pb11 O32 Pb29 99.8(8) . 2_656 ?
As51 O32 Pb16 67.8(9) . . ?
Pb28 O32 Pb16 79.4(7) . . ?
Pb11 O32 Pb16 116.5(8) . . ?
Pb29 O32 Pb16 137.6(8) 2_656 . ?
As51 O32 Pb22 63.5(8) . . ?
Pb28 O32 Pb22 82.1(6) . . ?
Pb11 O32 Pb22 165.2(10) . . ?
Pb29 O32 Pb22 73.0(5) 2_656 . ?
Pb16 O32 Pb22 66.5(4) . . ?
As5 O33 Pb16 102.2(11) . . ?
As5 O33 Pb26 142.2(14) . . ?
Pb16 O33 Pb26 111.6(10) . . ?
As5 O33 Pb25 83.7(9) . 1_655 ?
Pb16 O33 Pb25 97.5(8) . 1_655 ?
Pb26 O33 Pb25 107.5(8) . 1_655 ?
As5 O33 Pb11 69.2(9) . . ?
Pb16 O33 Pb11 120.6(8) . . ?
Pb26 O33 Pb11 79.1(6) . . ?
Pb25 O33 Pb11 136.4(8) 1_655 . ?
As5 O33 P212 63.4(7) . . ?
Pb16 O33 P212 162.5(9) . . ?
Pb26 O33 P212 85.3(6) . . ?
Pb25 O33 P212 72.1(4) 1_655 . ?
Pb11 O33 P212 65.5(4) . . ?
As3 O34 Pb28 116.3(13) . . ?
As3 O34 Pb22 128.1(13) . . ?
Pb28 O34 Pb22 115.4(11) . . ?
As3 O34 Pb16 87.6(10) . . ?
Pb28 O34 Pb16 96.8(8) . . ?
Pb22 O34 Pb16 91.4(7) . . ?
As3 O34 Pb29 84.3(9) . . ?
Pb28 O34 Pb29 94.8(8) . . ?
Pb22 O34 Pb29 86.7(7) . . ?
Pb16 O34 Pb29 168.0(9) . . ?
As3 O34 Pb17 49.0(7) . . ?
Pb28 O34 Pb17 79.5(7) . . ?
Pb22 O34 Pb17 149.7(9) . . ?
Pb16 O34 Pb17 59.6(4) . . ?
Pb29 O34 Pb17 119.7(7) . . ?
As3 O35 Pb22 141.1(13) . 1_545 ?
As3 O35 Pb17 102.8(12) . . ?
Pb22 O35 Pb17 114.6(10) 1_545 . ?
As3 O35 Pb28 80.6(9) . . ?
Pb22 O35 Pb28 103.8(9) 1_545 . ?
Pb17 O35 Pb28 97.3(7) . . ?
As3 O35 Pb14 70.4(8) . . ?
Pb22 O35 Pb14 81.5(6) 1_545 . ?
Pb17 O35 Pb14 120.4(8) . . ?
Pb28 O35 Pb14 136.2(8) . . ?
As3 O35 Pb29 62.5(8) . . ?
Pb22 O35 Pb29 82.4(7) 1_545 . ?
Pb17 O35 Pb29 161.4(10) . . ?
Pb28 O35 Pb29 70.1(5) . . ?
Pb14 O35 Pb29 67.5(4) . . ?
As31 O36 Pb23 108.3(12) . 1_556 ?
As31 O36 Pb27 132.7(13) . . ?
Pb23 O36 Pb27 118.8(11) 1_556 . ?
As31 O36 Pb12 82.9(9) . . ?
Pb23 O36 Pb12 97.2(7) 1_556 . ?
Pb27 O36 Pb12 94.7(7) . . ?
As31 O36 Pb21 83.1(8) . 1_655 ?
Pb23 O36 Pb21 93.9(7) 1_556 1_655 ?
Pb27 O36 Pb21 89.7(7) . 1_655 ?
Pb12 O36 Pb21 164.3(8) . 1_655 ?
As31 O36 Pb14 47.4(7) . 1_565 ?
Pb23 O36 Pb14 72.5(6) 1_556 1_565 ?
Pb27 O36 Pb14 152.5(8) . 1_565 ?
Pb12 O36 Pb14 58.1(4) . 1_565 ?
Pb21 O36 Pb14 115.6(6) 1_655 1_565 ?
As61 O37 Pb21 141.5(15) . 1_545 ?
As61 O37 Pb17 102.8(12) . 1_455 ?
Pb21 O37 Pb17 112.0(10) 1_545 1_455 ?
As61 O37 Pb27 81.2(9) . 1_455 ?
Pb21 O37 Pb27 111.1(8) 1_545 1_455 ?
Pb17 O37 Pb27 94.7(8) 1_455 1_455 ?
As61 O37 Pb23 65.2(8) . 2_646 ?
Pb21 O37 Pb23 83.0(7) 1_545 2_646 ?
Pb17 O37 Pb23 163.9(10) 1_455 2_646 ?
Pb27 O37 Pb23 73.6(5) 1_455 2_646 ?
As61 O37 Pb15 67.4(8) . . ?
Pb21 O37 Pb15 80.2(6) 1_545 . ?
Pb17 O37 Pb15 121.6(7) 1_455 . ?
Pb27 O37 Pb15 135.6(8) 1_455 . ?
Pb23 O37 Pb15 65.2(4) 2_646 . ?
As1 O38 Pb22 110.5(13) . 2_646 ?
As1 O38 Pb29 130.7(13) . 2_656 ?
Pb22 O38 Pb29 115.1(9) 2_646 2_656 ?
As1 O38 Pb14 92.8(11) . 2_656 ?
Pb22 O38 Pb14 100.8(9) 2_646 2_656 ?
Pb29 O38 Pb14 96.0(8) 2_656 2_656 ?
As1 O38 Pb28 77.7(10) . . ?
Pb22 O38 Pb28 89.1(8) 2_646 . ?
Pb29 O38 Pb28 85.3(7) 2_656 . ?
Pb14 O38 Pb28 168.3(8) 2_656 . ?
As1 O38 Pb12 51.1(8) . 2_646 ?
Pb22 O38 Pb12 77.9(7) 2_646 2_646 ?
Pb29 O38 Pb12 156.3(9) 2_656 2_646 ?
Pb14 O38 Pb12 61.2(5) 2_656 2_646 ?
Pb28 O38 Pb12 115.7(7) . 2_646 ?
As61 O39 Pb27 113.8(14) . 1_455 ?
As61 O39 Pb21 129.6(13) . . ?
Pb27 O39 Pb21 116.0(10) 1_455 . ?
As61 O39 Pb16 84.6(10) . 1_455 ?
Pb27 O39 Pb16 100.3(9) 1_455 1_455 ?
Pb21 O39 Pb16 93.2(8) . 1_455 ?
As61 O39 Pb23 79.5(10) . 2_646 ?
Pb27 O39 Pb23 93.3(8) 1_455 2_646 ?
Pb21 O39 Pb23 91.0(8) . 2_646 ?
Pb16 O39 Pb23 162.3(8) 1_455 2_646 ?
As61 O39 Pb17 51.1(8) . 1_455 ?
Pb27 O39 Pb17 75.6(7) 1_455 1_455 ?
Pb21 O39 Pb17 151.8(9) . 1_455 ?
Pb16 O39 Pb17 58.9(5) 1_455 1_455 ?
Pb23 O39 Pb17 114.7(7) 2_646 1_455 ?
As61 O39 Pb18 61.1(8) . . ?
Pb27 O39 Pb18 158.0(10) 1_455 . ?
Pb21 O39 Pb18 70.0(6) . . ?
Pb16 O39 Pb18 100.4(6) 1_455 . ?
Pb23 O39 Pb18 65.0(4) 2_646 . ?
Pb17 O39 Pb18 109.4(6) 1_455 . ?
As6 O310 Pb25 141.2(16) . 1_665 ?
As6 O310 Pb15 104.4(13) . 1_665 ?
Pb25 O310 Pb15 112.0(10) 1_665 1_665 ?
As6 O310 P212 81.7(10) . 2_756 ?
Pb25 O310 P212 107.3(8) 1_665 2_756 ?
Pb15 O310 P212 95.0(8) 1_665 2_756 ?
As6 O310 Pb26 65.1(9) . . ?
Pb25 O310 Pb26 81.4(7) 1_665 . ?
Pb15 O310 Pb26 164.4(10) 1_665 . ?
P212 O310 Pb26 72.5(5) 2_756 . ?
As6 O310 Pb17 68.5(8) . 1_565 ?
Pb25 O310 Pb17 80.9(7) 1_665 1_565 ?
Pb15 O310 Pb17 121.9(7) 1_665 1_565 ?
P212 O310 Pb17 136.6(8) 2_756 1_565 ?
Pb26 O310 Pb17 66.7(4) . 1_565 ?
As6 O311 P212 116.6(14) . 2_756 ?
As6 O311 Pb25 129.0(12) . 1_655 ?
P212 O311 Pb25 114.4(10) 2_756 1_655 ?
As6 O311 Pb18 82.4(10) . 1_655 ?
P212 O311 Pb18 97.3(9) 2_756 1_655 ?
Pb25 O311 Pb18 89.7(7) 1_655 1_655 ?
As6 O311 Pb26 83.9(10) . . ?
P212 O311 Pb26 96.3(8) 2_756 . ?
Pb25 O311 Pb26 92.4(8) 1_655 . ?
Pb18 O311 Pb26 163.9(8) 1_655 . ?
As6 O311 Pb16 61.7(8) . . ?
P212 O311 Pb16 161.7(10) 2_756 . ?
Pb25 O311 Pb16 70.6(5) 1_655 . ?
Pb18 O311 Pb16 100.4(6) 1_655 . ?
Pb26 O311 Pb16 65.5(4) . . ?
As6 O311 Pb15 49.9(8) . 1_665 ?
P212 O311 Pb15 76.5(7) 2_756 1_665 ?
Pb25 O311 Pb15 147.6(9) 1_655 1_665 ?
Pb18 O311 Pb15 58.0(4) 1_655 1_665 ?
Pb26 O311 Pb15 117.5(7) . 1_665 ?
Pb16 O311 Pb15 109.2(6) . 1_665 ?
As31 O312 Pb14 104.0(11) . 1_565 ?
As31 O312 Pb27 142.1(12) . 1_565 ?
Pb14 O312 Pb27 108.2(9) 1_565 1_565 ?
As31 O312 Pb23 85.6(9) . 1_556 ?
Pb14 O312 Pb23 98.1(7) 1_565 1_556 ?
Pb27 O312 Pb23 108.6(8) 1_565 1_556 ?
As31 O312 Pb17 67.6(7) . 1_565 ?
Pb14 O312 Pb17 120.2(8) 1_565 1_565 ?
Pb27 O312 Pb17 79.1(5) 1_565 1_565 ?
Pb23 O312 Pb17 136.9(7) 1_556 1_565 ?
As31 O312 Pb21 64.8(7) . 1_655 ?
Pb14 O312 Pb21 166.5(9) 1_565 1_655 ?
Pb27 O312 Pb21 85.0(6) 1_565 1_655 ?
Pb23 O312 Pb21 74.4(5) 1_556 1_655 ?
Pb17 O312 Pb21 63.9(3) 1_565 1_655 ?
As11 O313 Pb24 106.9(13) . . ?
As11 O313 P211 132.7(13) . 2_646 ?
Pb24 O313 P211 118.5(10) . 2_646 ?
As11 O313 Pb11 87.6(10) . 2_646 ?
Pb24 O313 Pb11 100.2(9) . 2_646 ?
P211 O313 Pb11 96.7(8) 2_646 2_646 ?
As11 O313 P210 79.2(10) . 1_556 ?
Pb24 O313 P210 90.1(8) . 1_556 ?
P211 O313 P210 87.6(7) 2_646 1_556 ?
Pb11 O313 P210 165.2(8) 2_646 1_556 ?
As11 O313 Pb13 49.0(8) . 2_656 ?
Pb24 O313 Pb13 73.6(7) . 2_656 ?
P211 O313 Pb13 156.0(9) 2_646 2_656 ?
Pb11 O313 Pb13 59.7(5) 2_646 2_656 ?
P210 O313 Pb13 114.2(7) 1_556 2_656 ?
As5 O314 Pb25 111.1(13) . 1_655 ?
As5 O314 Pb26 131.3(14) . 1_545 ?
Pb25 O314 Pb26 117.1(10) 1_655 1_545 ?
As5 O314 Pb17 85.5(9) . . ?
Pb25 O314 Pb17 98.2(8) 1_655 . ?
Pb26 O314 Pb17 93.7(7) 1_545 . ?
As5 O314 P212 84.7(9) . . ?
Pb25 O314 P212 93.6(7) 1_655 . ?
Pb26 O314 P212 86.2(7) 1_545 . ?
Pb17 O314 P212 166.8(9) . . ?
As5 O314 Pb16 48.5(7) . . ?
Pb25 O314 Pb16 74.8(6) 1_655 . ?
Pb26 O314 Pb16 153.0(7) 1_545 . ?
Pb17 O314 Pb16 59.8(4) . . ?
P212 O314 Pb16 118.4(7) . . ?
As4 O315 Pb23 134.7(14) . 1_556 ?
As4 O315 Pb21 101.0(11) . 2_647 ?
Pb23 O315 Pb21 119.6(10) 1_556 2_647 ?
As4 O315 Pb15 91.1(9) . 2_657 ?
Pb23 O315 Pb15 100.2(7) 1_556 2_657 ?
Pb21 O315 Pb15 99.8(8) 2_647 2_657 ?
As4 O315 Pb27 78.0(8) . . ?
Pb23 O315 Pb27 84.8(6) 1_556 . ?
Pb21 O315 Pb27 86.6(6) 2_647 . ?
Pb15 O315 Pb27 168.3(9) 2_657 . ?
As4 O315 Pb18 49.2(7) . 2_647 ?
Pb23 O315 Pb18 159.9(8) 1_556 2_647 ?
Pb21 O315 Pb18 71.0(6) 2_647 2_647 ?
Pb15 O315 Pb18 60.1(4) 2_657 2_647 ?
Pb27 O315 Pb18 113.9(6) . 2_647 ?
As1 O316 Pb29 141.7(14) . 2_646 ?
As1 O316 Pb12 100.9(11) . 2_646 ?
Pb29 O316 Pb12 114.8(9) 2_646 2_646 ?
As1 O316 Pb22 81.9(8) . 2_646 ?
Pb29 O316 Pb22 105.6(7) 2_646 2_646 ?
Pb12 O316 Pb22 97.4(7) 2_646 2_646 ?
As1 O316 Pb13 70.1(7) . . ?
Pb29 O316 Pb13 80.6(6) 2_646 . ?
Pb12 O316 Pb13 118.6(7) 2_646 . ?
Pb22 O316 Pb13 137.3(7) 2_646 . ?
As1 O316 Pb28 64.1(8) . . ?
Pb29 O316 Pb28 82.1(7) 2_646 . ?
Pb12 O316 Pb28 162.5(9) 2_646 . ?
Pb22 O316 Pb28 72.4(4) 2_646 . ?
Pb13 O316 Pb28 66.7(4) . . ?
As11 O317 P211 141.6(13) . 2_656 ?
As11 O317 Pb13 98.7(11) . 2_656 ?
P211 O317 Pb13 106.1(8) 2_656 2_656 ?
As11 O317 Pb24 91.8(9) . . ?
P211 O317 Pb24 111.9(8) 2_656 . ?
Pb13 O317 Pb24 99.5(8) 2_656 . ?
As11 O317 P210 70.0(8) . 1_556 ?
P211 O317 P210 85.0(7) 2_656 1_556 ?
Pb13 O317 P210 168.4(9) 2_656 1_556 ?
Pb24 O317 P210 78.6(5) . 1_556 ?
As11 O317 Pb12 67.0(7) . . ?
P211 O317 Pb12 76.4(6) 2_656 . ?
Pb13 O317 Pb12 113.4(6) 2_656 . ?
Pb24 O317 Pb12 142.6(8) . . ?
P210 O317 Pb12 65.5(4) 1_556 . ?
As41 O318 P211 113.8(14) . 2_655 ?
As41 O318 P210 129.5(15) . . ?
P211 O318 P210 115.5(10) 2_655 . ?
As41 O318 Pb12 90.6(10) . 1_554 ?
P211 O318 Pb12 98.6(9) 2_655 1_554 ?
P210 O318 Pb12 92.4(7) . 1_554 ?
As41 O318 Pb24 81.2(10) . 2_656 ?
P211 O318 Pb24 91.7(7) 2_655 2_656 ?
P210 O318 Pb24 87.1(7) . 2_656 ?
Pb12 O318 Pb24 168.9(10) 1_554 2_656 ?
As41 O318 Pb14 50.8(8) . 1_564 ?
P211 O318 Pb14 78.7(7) 2_655 1_564 ?
P210 O318 Pb14 151.5(8) . 1_564 ?
Pb12 O318 Pb14 60.0(4) 1_554 1_564 ?
Pb24 O318 Pb14 118.4(7) 2_656 1_564 ?
As2 O319 P210 110.9(13) . . ?
As2 O319 Pb24 131.5(13) . 2_646 ?
P210 O319 Pb24 116.2(10) . 2_646 ?
As2 O319 Pb18 90.3(11) . 2_646 ?
P210 O319 Pb18 97.9(8) . 2_646 ?
Pb24 O319 Pb18 94.3(7) 2_646 2_646 ?
As2 O319 P211 80.7(9) . . ?
P210 O319 P211 90.4(8) . . ?
Pb24 O319 P211 87.7(7) 2_646 . ?
Pb18 O319 P211 169.5(9) 2_646 . ?
As2 O319 Pb13 61.7(8) . . ?
P210 O319 Pb13 154.1(9) . . ?
Pb24 O319 Pb13 70.7(5) 2_646 . ?
Pb18 O319 Pb13 106.6(7) 2_646 . ?
P211 O319 Pb13 64.4(4) . . ?
As2 O319 Pb15 49.8(7) . 2_656 ?
P210 O319 Pb15 76.9(6) . 2_656 ?
Pb24 O319 Pb15 153.3(9) 2_646 2_656 ?
Pb18 O319 Pb15 59.8(4) 2_646 2_656 ?
P211 O319 Pb15 116.5(7) . 2_656 ?
Pb13 O319 Pb15 108.3(6) . 2_656 ?
As21 O320 Pb11 103.8(11) . 2_646 ?
As21 O320 Pb26 95.7(10) . 2_646 ?
Pb11 O320 Pb26 101.7(7) 2_646 2_646 ?
As21 O320 P212 136.3(11) . 2_646 ?
Pb11 O320 P212 102.9(8) 2_646 2_646 ?
Pb26 O320 P212 111.9(9) 2_646 2_646 ?
As21 O320 Pb25 68.5(8) . . ?
Pb11 O320 Pb25 172.3(9) 2_646 . ?
Pb26 O320 Pb25 79.5(6) 2_646 . ?
P212 O320 Pb25 83.5(6) 2_646 . ?
As21 O320 Pb15 62.4(7) . . ?
Pb11 O320 Pb15 114.8(7) 2_646 . ?
Pb26 O320 Pb15 140.6(8) 2_646 . ?
P212 O320 Pb15 75.1(5) 2_646 . ?
Pb25 O320 Pb15 62.4(3) . . ?
As21 O320 Pb13 53.1(7) . 2_656 ?
Pb11 O320 Pb13 61.8(5) 2_646 2_656 ?
Pb26 O320 Pb13 74.6(5) 2_646 2_656 ?
P212 O320 Pb13 164.7(8) 2_646 2_656 ?
Pb25 O320 Pb13 111.6(6) . 2_656 ?
Pb15 O320 Pb13 109.1(6) . 2_656 ?
As21 O321 P212 135.3(13) . 2_656 ?
As21 O321 Pb26 102.5(12) . 2_646 ?
P212 O321 Pb26 117.3(10) 2_656 2_646 ?
As21 O321 Pb13 89.2(10) . 2_656 ?
P212 O321 Pb13 101.1(8) 2_656 2_656 ?
Pb26 O321 Pb13 101.6(8) 2_646 2_656 ?
As21 O321 Pb25 74.8(8) . . ?
P212 O321 Pb25 88.2(7) 2_656 . ?
Pb26 O321 Pb25 85.8(6) 2_646 . ?
Pb13 O321 Pb25 163.6(9) 2_656 . ?
As21 O321 Pb11 50.7(7) . 2_646 ?
P212 O321 Pb11 160.2(9) 2_656 2_646 ?
Pb26 O321 Pb11 71.1(6) 2_646 2_646 ?
Pb13 O321 Pb11 59.1(4) 2_656 2_646 ?
Pb25 O321 Pb11 110.9(6) . 2_646 ?
As41 O322 P210 144.5(14) . 1_565 ?
As41 O322 Pb14 99.0(10) . 1_564 ?
P210 O322 Pb14 113.7(10) 1_565 1_564 ?
As41 O322 P211 82.1(9) . 2_655 ?
P210 O322 P211 106.2(8) 1_565 2_655 ?
Pb14 O322 P211 97.0(8) 1_564 2_655 ?
As41 O322 Pb18 71.1(9) . 2_656 ?
P210 O322 Pb18 81.3(7) 1_565 2_656 ?
Pb14 O322 Pb18 117.9(8) 1_564 2_656 ?
P211 O322 Pb18 138.3(8) 2_655 2_656 ?
As41 O322 Pb24 65.4(8) . 2_656 ?
P210 O322 Pb24 83.6(6) 1_565 2_656 ?
Pb14 O322 Pb24 162.3(9) 1_564 2_656 ?
P211 O322 Pb24 73.4(5) 2_655 2_656 ?
Pb18 O322 Pb24 66.6(4) 2_656 2_656 ?
As2 O323 Pb24 143.7(13) . 2_656 ?
As2 O323 Pb15 100.9(12) . 2_656 ?
Pb24 O323 Pb15 111.8(10) 2_656 2_656 ?
As2 O323 P210 84.1(10) . . ?
Pb24 O323 P210 106.5(9) 2_656 . ?
Pb15 O323 P210 96.7(7) 2_656 . ?
As2 O323 P211 66.3(8) . . ?
Pb24 O323 P211 83.4(7) 2_656 . ?
Pb15 O323 P211 163.9(9) 2_656 . ?
P210 O323 P211 73.0(5) . . ?
As2 O323 Pb11 69.6(8) . . ?
Pb24 O323 Pb11 80.7(6) 2_656 . ?
Pb15 O323 Pb11 118.9(8) 2_656 . ?
P210 O323 Pb11 138.4(8) . . ?
P211 O323 Pb11 67.2(4) . . ?
As4 O324 Pb18 100.7(10) . 2_647 ?
As4 O324 Pb23 139.6(14) . 1_546 ?
Pb18 O324 Pb23 105.6(9) 2_647 1_546 ?
As4 O324 Pb21 94.7(10) . 2_647 ?
Pb18 O324 Pb21 100.4(8) 2_647 2_647 ?
Pb23 O324 Pb21 109.7(8) 1_546 2_647 ?
As4 O324 Pb27 66.8(8) . . ?
Pb18 O324 Pb27 166.7(9) 2_647 . ?
Pb23 O324 Pb27 87.3(6) 1_546 . ?
Pb21 O324 Pb27 77.1(5) 2_647 . ?
As4 O324 Pb14 65.5(8) . . ?
Pb18 O324 Pb14 115.6(7) 2_647 . ?
Pb23 O324 Pb14 75.5(6) 1_546 . ?
Pb21 O324 Pb14 141.0(8) 2_647 . ?
Pb27 O324 Pb14 64.4(4) . . ?

loop_
_geom_bond_atom_site_label_1
_geom_bond_atom_site_label_2
_geom_bond_distance
_geom_bond_site_symmetry_2
_geom_bond_publ_flag
Pb11 O19 2.46(2) . ?
Pb11 O17 2.48(3) . ?
Pb11 O18 2.54(3) . ?
Pb11 O32 2.62(2) . ?
Pb11 O29 2.66(2) 2_656 ?
Pb11 O320 2.72(2) 2_656 ?
Pb11 O28 3.00(2) . ?
Pb11 O27 3.17(2) 2_656 ?
Pb11 O313 3.22(3) 2_656 ?
Pb12 O112 2.48(3) . ?
Pb12 O110 2.53(3) . ?
Pb12 O111 2.57(3) . ?
Pb12 O212 2.60(2) . ?
Pb12 O316 2.62(3) 2_656 ?
Pb12 O211 2.81(2) 1_556 ?
Pb12 O210 2.82(2) 2_656 ?
Pb12 O318 3.10(3) 1_556 ?
Pb12 As1 3.386(4) 2_656 ?
Pb13 O18 2.40(2) . ?
Pb13 O19 2.52(3) . ?
Pb13 O27 2.56(2) 2_646 ?
Pb13 O17 2.62(3) . ?
Pb13 O28 2.65(2) 1_545 ?
Pb13 O317 2.72(3) 2_646 ?
Pb13 O29 2.87(3) 2_646 ?
Pb13 O321 3.11(2) 2_646 ?
Pb13 O31 3.18(3) 1_545 ?
Pb14 O110 2.42(3) . ?
Pb14 O111 2.50(3) . ?
Pb14 O312 2.57(2) 1_545 ?
Pb14 O112 2.62(2) . ?
Pb14 O322 2.76(2) 1_546 ?
Pb14 O211 2.79(2) 1_546 ?
Pb14 O210 2.81(2) 2_646 ?
Pb14 O212 2.96(2) 1_545 ?
Pb14 O38 3.12(3) 2_646 ?
Pb15 O12 2.38(2) . ?
Pb15 O11 2.56(2) . ?
Pb15 O13 2.57(3) 2_646 ?
Pb15 O310 2.67(3) 1_445 ?
Pb15 O323 2.71(3) 2_646 ?
Pb15 O22 2.72(3) 2_647 ?
Pb15 O21 2.79(2) 2_646 ?
Pb15 O23 3.11(2) 1_445 ?
Pb15 O315 3.12(2) 2_647 ?
Pb16 O14 2.44(3) . ?
Pb16 O16 2.47(3) . ?
Pb16 O33 2.53(2) . ?
Pb16 O24 2.56(3) 1_655 ?
Pb16 O15 2.62(3) . ?
Pb16 O26 2.71(2) . ?
Pb16 O25 2.91(3) . ?
Pb16 O34 3.28(3) . ?
Pb16 O39 3.33(3) 1_655 ?
Pb17 O15 2.46(2) 1_545 ?
Pb17 O14 2.48(2) 1_545 ?
Pb17 O16 2.49(3) 1_545 ?
Pb17 O35 2.60(2) . ?
Pb17 O37 2.66(3) 1_655 ?
Pb17 O25 2.71(3) . ?
Pb17 O26 2.99(2) . ?
Pb17 O24 3.03(3) 1_655 ?
Pb17 O314 3.35(2) . ?
Pb18 O11 2.51(3) . ?
Pb18 O13 2.53(3) 2_646 ?
Pb18 O23 2.57(3) 1_455 ?
Pb18 O12 2.63(3) . ?
Pb18 O324 2.67(2) 2_657 ?
Pb18 O21 2.75(2) 2_656 ?
Pb18 O22 2.82(3) 2_657 ?
Pb18 O319 3.15(3) 2_656 ?
Pb18 O311 3.40(3) 1_455 ?
Pb21 O23 2.33(2) 1_455 ?
Pb21 O37 2.50(3) 1_565 ?
Pb21 O315 2.63(3) 2_657 ?
Pb21 O39 2.70(3) . ?
Pb21 O324 2.82(2) 2_657 ?
Pb21 O15 3.05(3) 1_455 ?
Pb21 Cl4 3.100(8) 2_556 ?
Pb21 Cl4 3.232(8) 1_556 ?
Pb21 As4 3.401(4) 2_657 ?
Pb22 O212 2.38(2) . ?
Pb22 O35 2.40(3) 1_565 ?
Pb22 O38 2.42(3) 2_656 ?
Pb22 O34 2.95(3) . ?
Pb22 O16 3.10(2) . ?
Pb22 Cl2 3.120(9) 2_656 ?
Pb22 O316 3.18(2) 2_656 ?
Pb22 Cl2 3.218(9) . ?
Pb22 As1 3.392(4) 2_656 ?
Pb23 O211 2.37(2) . ?
Pb23 O36 2.45(2) 1_554 ?
Pb23 O315 2.55(3) 1_554 ?
Pb23 O324 2.68(3) 1_564 ?
Pb23 O11 2.95(3) 2_656 ?
Pb23 O312 3.07(2) 1_554 ?
Pb23 Cl4 3.130(9) 2_655 ?
Pb23 Cl4 3.187(9) 1_655 ?
Pb23 As31 3.392(4) 1_554 ?
Pb24 O27 2.35(2) . ?
Pb24 O323 2.43(3) 2_646 ?
Pb24 O313 2.44(3) . ?
Pb24 O319 2.85(3) 2_656 ?
Pb24 O317 2.86(2) . ?
Pb24 O13 2.97(2) 2_646 ?
Pb24 Cl3 3.175(8) . ?
Pb24 Cl3 3.177(7) 2_647 ?
Pb24 As11 3.352(4) . ?
Pb25 O24 2.41(2) . ?
Pb25 O314 2.41(3) 1_455 ?
Pb25 O310 2.43(3) 1_445 ?
Pb25 O311 2.88(3) 1_455 ?
Pb25 O12 2.95(3) . ?
Pb25 Cl1 3.062(8) 2_646 ?
Pb25 O33 3.11(2) 1_455 ?
Pb25 Cl1 3.258(8) 1_455 ?
Pb25 As5 3.382(4) 1_455 ?
Pb26 O28 2.32(2) . ?
Pb26 O33 2.55(3) . ?
Pb26 O321 2.59(2) 2_656 ?
Pb26 O314 2.73(3) 1_565 ?
Pb26 O320 2.78(2) 2_656 ?
Pb26 O14 3.08(3) . ?
Pb26 Cl1 3.141(8) 2_756 ?
Pb26 Cl1 3.156(8) . ?
Pb26 As21 3.384(4) 2_656 ?
Pb27 O26 2.35(2) . ?
Pb27 O39 2.39(3) 1_655 ?
Pb27 O36 2.49(3) . ?
Pb27 O312 2.74(3) 1_545 ?
Pb27 O110 3.11(2) . ?
Pb27 Cl4 3.118(9) 2_646 ?
Pb27 Cl4 3.154(9) 1_656 ?
Pb27 O37 3.24(2) 1_655 ?
Pb27 As61 3.440(4) 1_655 ?
Pb28 O34 2.37(3) . ?
Pb28 O32 2.41(3) . ?
Pb28 O25 2.42(2) . ?
Pb28 O31 2.86(3) 1_545 ?
Pb28 O19 2.96(2) . ?
Pb28 Cl2 3.040(9) . ?
Pb28 Cl2 3.229(9) 2_646 ?
Pb28 O35 3.33(3) . ?
Pb28 As3 3.471(4) . ?
Pb29 O316 2.34(3) 2_656 ?
Pb29 O31 2.39(3) 2_646 ?
Pb29 O29 2.42(2) . ?
Pb29 O38 2.95(3) 2_646 ?
Pb29 O111 3.05(3) . ?
Pb29 Cl2 3.087(8) 2_646 ?
Pb29 O32 3.19(3) 2_646 ?
Pb29 Cl2 3.190(8) . ?
Pb29 As51 3.432(4) 2_646 ?
P210 O22 2.29(3) 1_554 ?
P210 O322 2.38(3) 1_545 ?
P210 O319 2.46(3) . ?
P210 O318 2.90(3) . ?
P210 O112 3.08(3) 1_554 ?
P210 Cl3 3.134(7) 1_554 ?
P210 Cl3 3.162(7) 2_646 ?
P210 O323 3.19(3) . ?
P210 As2 3.444(4) . ?
P211 O210 2.32(2) . ?
P211 O318 2.45(3) 2_645 ?
P211 O317 2.54(2) 2_646 ?
P211 O313 2.75(3) 2_656 ?
P211 O18 3.08(3) . ?
P211 Cl3 3.088(7) 2_646 ?
P211 Cl3 3.168(7) 1_554 ?
P211 O322 3.22(3) 2_645 ?
P211 As41 3.437(4) 2_645 ?
P212 O21 2.35(2) . ?
P212 O311 2.36(2) 2_746 ?
P212 O321 2.42(3) 2_646 ?
P212 O320 2.87(3) 2_656 ?
P212 O17 2.94(2) . ?
P212 Cl1 3.065(9) . ?
P212 Cl1 3.189(8) 2_746 ?
P212 O310 3.29(2) 2_746 ?
P212 O314 3.47(2) . ?
As1 O38 1.68(3) . ?
As1 O210 1.69(3) . ?
As1 O316 1.71(2) . ?
As1 O19 1.76(2) . ?
As1 Pb12 3.386(4) 2_646 ?
As1 Pb22 3.392(4) 2_646 ?
As1 Pb14 3.612(4) 2_656 ?
As1 Pb29 3.835(5) 2_646 ?
As11 O112 1.64(2) . ?
As11 O317 1.65(2) . ?
As11 O29 1.69(3) . ?
As11 O313 1.69(3) . ?
As11 Pb13 3.392(4) 2_656 ?
As11 Pb11 3.574(4) 2_646 ?
As11 P210 3.750(4) 1_556 ?
As11 P211 3.973(5) 2_656 ?
As2 O323 1.66(3) . ?
As2 O319 1.68(3) . ?
As2 O18 1.72(2) . ?
As2 O21 1.74(2) . ?
As2 Pb15 3.439(4) 2_656 ?
As2 Pb18 3.584(4) 2_646 ?
As2 Pb24 3.898(5) 2_656 ?
As21 O320 1.67(3) . ?
As21 O27 1.68(3) . ?
As21 O321 1.69(3) . ?
As21 O12 1.75(2) . ?
As21 Pb26 3.384(4) 2_646 ?
As21 Pb11 3.515(4) 2_646 ?
As21 Pb13 3.524(4) 2_656 ?
As21 P212 3.808(5) 2_656 ?
As3 O111 1.64(2) . ?
As3 O35 1.68(3) . ?
As3 O26 1.69(2) . ?
As3 O34 1.70(3) . ?
As3 Pb22 3.854(5) 1_545 ?
As31 O15 1.67(2) . ?
As31 O312 1.69(3) . ?
As31 O36 1.70(3) . ?
As31 O212 1.71(3) . ?
As31 Pb23 3.392(4) 1_556 ?
As31 Pb14 3.405(4) 1_565 ?
As31 Pb17 3.657(4) 1_565 ?
As31 Pb21 3.741(4) 1_655 ?
As4 O324 1.68(3) . ?
As4 O110 1.69(3) . ?
As4 O315 1.72(3) . ?
As4 O22 1.77(2) . ?
As4 Pb21 3.401(4) 2_647 ?
As4 Pb18 3.408(4) 2_647 ?
As4 Pb15 3.590(4) 2_657 ?
As4 P210 3.604(4) 1_556 ?
As4 Pb23 3.954(5) 1_556 ?
As41 O318 1.61(3) . ?
As41 O211 1.62(2) . ?
As41 O13 1.67(3) . ?
As41 O322 1.74(3) . ?
As41 P211 3.437(4) 2_655 ?
As41 Pb14 3.487(4) 1_564 ?
As41 Pb12 3.514(4) 1_554 ?
As41 Pb18 3.731(4) 2_656 ?
As41 Pb24 3.740(4) 2_656 ?
As41 Pb15 3.845(4) 2_656 ?
As41 P210 3.926(5) 1_565 ?
As5 O25 1.63(2) . ?
As5 O314 1.66(3) . ?
As5 O17 1.69(3) . ?
As5 O33 1.71(3) . ?
As5 Pb25 3.382(4) 1_655 ?
As5 Pb26 4.027(4) 1_545 ?
As51 O32 1.66(3) . ?
As51 O16 1.70(3) . ?
As51 O31 1.74(3) . ?
As51 O28 1.78(2) . ?
As51 Pb29 3.432(4) 2_656 ?
As51 Pb13 3.608(4) 1_565 ?
As51 Pb17 3.872(4) 1_565 ?
As6 O310 1.67(3) . ?
As6 O311 1.70(3) . ?
As6 O23 1.70(3) . ?
As6 O14 1.71(3) . ?
As6 P212 3.472(3) 2_756 ?
As6 Pb15 3.480(4) 1_665 ?
As6 Pb18 3.591(4) 1_655 ?
As6 Pb21 3.618(4) 1_655 ?
As6 Pb17 3.789(4) 1_565 ?
As6 Pb25 3.873(4) 1_665 ?
As61 O11 1.66(3) . ?
As61 O24 1.69(3) . ?
As61 O39 1.69(3) . ?
As61 O37 1.74(3) . ?
As61 Pb27 3.440(4) 1_455 ?
As61 Pb17 3.488(4) 1_455 ?
As61 Pb16 3.587(5) 1_455 ?
As61 Pb23 3.655(4) 2_646 ?
Cl1 Pb25 3.062(8) 2_656 ?
Cl1 Pb26 3.141(8) 2_746 ?
Cl1 P212 3.189(8) 2_756 ?
Cl1 Pb25 3.258(8) 1_655 ?
Cl2 Pb29 3.087(8) 2_656 ?
Cl2 Pb22 3.120(9) 2_646 ?
Cl2 Pb28 3.229(9) 2_656 ?
Cl3 P211 3.088(7) 2_656 ?
Cl3 P210 3.134(7) 1_556 ?
Cl3 P210 3.162(7) 2_656 ?
Cl3 P211 3.169(7) 1_556 ?
Cl3 Pb24 3.177(7) 2_657 ?
Cl4 Pb21 3.100(8) 2_546 ?
Cl4 Pb27 3.118(9) 2_656 ?
Cl4 Pb23 3.130(8) 2_645 ?
Cl4 Pb27 3.154(9) 1_454 ?
Cl4 Pb23 3.187(9) 1_455 ?
Cl4 Pb21 3.232(8) 1_554 ?
O11 Pb23 2.95(3) 2_646 ?
O11 Pb21 4.33(3) 1_545 ?
O12 P212 4.19(3) 2_656 ?
O13 Pb18 2.53(3) 2_656 ?
O13 Pb15 2.57(3) 2_656 ?
O13 Pb24 2.97(2) 2_656 ?
O13 P210 4.20(3) 1_565 ?
O14 Pb17 2.48(2) 1_565 ?
O14 Pb21 3.75(3) 1_655 ?
O14 Pb25 4.24(3) 1_665 ?
O15 Pb17 2.46(2) 1_565 ?
O15 Pb21 3.05(3) 1_655 ?
O16 Pb17 2.49(3) 1_565 ?
O17 Pb26 4.26(3) 1_545 ?
O18 Pb24 4.29(2) 2_656 ?
O19 Pb29 4.21(2) 2_646 ?
O110 P210 3.70(2) 1_556 ?
O110 Pb23 4.27(3) 1_556 ?
O111 Pb22 4.16(3) 1_545 ?
O112 P210 3.08(3) 1_556 ?
O112 P211 4.26(3) 2_656 ?
O21 Pb18 2.75(2) 2_646 ?
O21 Pb15 2.79(2) 2_656 ?
O22 P210 2.29(3) 1_556 ?
O22 Pb15 2.72(3) 2_657 ?
O22 Pb18 2.82(2) 2_647 ?
O23 Pb21 2.33(2) 1_655 ?
O23 Pb18 2.57(3) 1_655 ?
O23 Pb15 3.11(2) 1_665 ?
O24 Pb16 2.56(3) 1_455 ?
O24 Pb17 3.03(2) 1_455 ?
O27 Pb13 2.56(2) 2_656 ?
O27 Pb11 3.17(2) 2_646 ?
O28 Pb13 2.65(2) 1_565 ?
O28 Pb17 4.31(2) 1_565 ?
O29 Pb11 2.66(2) 2_646 ?
O29 Pb13 2.87(3) 2_656 ?
O210 Pb14 2.81(2) 2_656 ?
O210 Pb12 2.82(2) 2_646 ?
O211 Pb14 2.79(2) 1_564 ?
O211 Pb12 2.81(2) 1_554 ?
O211 Pb18 4.27(2) 2_656 ?
O212 Pb14 2.96(2) 1_565 ?
O31 Pb29 2.39(3) 2_656 ?
O31 Pb28 2.86(3) 1_565 ?
O31 Pb13 3.18(3) 1_565 ?
O32 Pb29 3.19(3) 2_656 ?
O33 Pb25 3.11(2) 1_655 ?
O35 Pb22 2.40(3) 1_545 ?
O36 Pb23 2.45(2) 1_556 ?
O36 Pb21 3.54(2) 1_655 ?
O36 Pb14 4.32(3) 1_565 ?
O37 Pb21 2.50(3) 1_545 ?
O37 Pb17 2.66(3) 1_455 ?
O37 Pb27 3.24(2) 1_455 ?
O37 Pb23 4.03(3) 2_646 ?
O38 Pb22 2.42(3) 2_646 ?
O38 Pb29 2.95(3) 2_656 ?
O38 Pb14 3.12(3) 2_656 ?
O38 Pb12 4.18(3) 2_646 ?
O39 Pb27 2.39(3) 1_455 ?
O39 Pb16 3.33(3) 1_455 ?
O39 Pb23 3.56(3) 2_646 ?
O39 Pb17 4.29(3) 1_455 ?
O310 Pb25 2.43(3) 1_665 ?
O310 Pb15 2.67(3) 1_665 ?
O310 P212 3.29(2) 2_756 ?
O310 Pb17 4.07(2) 1_565 ?
O311 P212 2.36(2) 2_756 ?
O311 Pb25 2.88(3) 1_655 ?
O311 Pb18 3.40(3) 1_655 ?
O311 Pb15 4.32(3) 1_665 ?
O312 Pb14 2.57(2) 1_565 ?
O312 Pb27 2.74(3) 1_565 ?
O312 Pb23 3.07(2) 1_556 ?
O312 Pb17 3.95(2) 1_565 ?
O312 Pb21 4.13(2) 1_655 ?
O313 P211 2.75(3) 2_646 ?
O313 Pb11 3.22(3) 2_646 ?
O313 P210 3.68(3) 1_556 ?
O313 Pb13 4.25(3) 2_656 ?
O314 Pb25 2.41(3) 1_655 ?
O314 Pb26 2.73(3) 1_545 ?
O315 Pb23 2.55(3) 1_556 ?
O315 Pb21 2.62(3) 2_647 ?
O315 Pb15 3.12(2) 2_657 ?
O315 Pb18 4.27(3) 2_647 ?
O316 Pb29 2.34(2) 2_646 ?
O316 Pb12 2.62(3) 2_646 ?
O316 Pb22 3.18(2) 2_646 ?
O317 P211 2.54(2) 2_656 ?
O317 Pb13 2.72(2) 2_656 ?
O317 P210 3.98(2) 1_556 ?
O318 P211 2.45(3) 2_655 ?
O318 Pb12 3.10(3) 1_554 ?
O318 Pb24 3.63(3) 2_656 ?
O318 Pb14 4.27(3) 1_564 ?
O319 Pb24 2.85(3) 2_646 ?
O319 Pb18 3.15(3) 2_646 ?
O319 Pb15 4.28(3) 2_656 ?
O320 Pb11 2.72(2) 2_646 ?
O320 Pb26 2.78(2) 2_646 ?
O320 P212 2.87(3) 2_646 ?
O320 Pb13 4.26(3) 2_656 ?
O321 P212 2.42(3) 2_656 ?
O321 Pb26 2.59(2) 2_646 ?
O321 Pb13 3.11(2) 2_656 ?
O321 Pb11 4.33(3) 2_646 ?
O322 P210 2.38(3) 1_565 ?
O322 Pb14 2.76(2) 1_564 ?
O322 P211 3.22(3) 2_655 ?
O322 Pb18 3.91(3) 2_656 ?
O322 Pb24 4.11(2) 2_656 ?
O323 Pb24 2.43(3) 2_656 ?
O323 Pb15 2.71(2) 2_656 ?
O324 Pb18 2.67(2) 2_647 ?
O324 Pb23 2.68(3) 1_546 ?
O324 Pb21 2.82(2) 2_647 ?

_cod_database_fobs_code 2109020
